data_7125944
loop_
_publ_author_name
'Dong, Yuyang'
'Clarke, Ryan M.'
'Zheng, Shao-Liang'
'Betley, Theodore A.'

_publ_section_title
;
 Synthesis and electronic structure studies of a Cr-imido redox series.
;
_journal_issue 21
_journal_name_full 'Chemical communications (Cambridge, England)'
_journal_page_first 3163
_journal_page_last 3166
_journal_paper_doi 10.1039/d0cc00108b
_journal_volume 56
_journal_year 2020
_chemical_formula_moiety 'C49 H53 Cr F8 N3 O4 S'
_chemical_formula_sum 'C49 H53 Cr F8 N3 O4 S'
_chemical_formula_weight 984.00
_space_group_crystal_system monoclinic
_space_group_IT_number 4
_space_group_name_Hall 'P 2yb'
_space_group_name_H-M_alt 'P 1 21 1'
_atom_sites_solution_hydrogens geom
_audit_creation_method SHELXL-2014/7
_audit_update_record
;
2019-11-20 deposited with the CCDC.	2020-02-06 downloaded from the CCDC.
;
_cell_angle_alpha 90
_cell_angle_beta 112.061(2)
_cell_angle_gamma 90
_cell_formula_units_Z 4
_cell_length_a 17.0256(12)
_cell_length_b 17.8637(13)
_cell_length_c 17.9461(12)
_cell_measurement_reflns_used 9931
_cell_measurement_temperature 100(2)
_cell_measurement_theta_max 23.7
_cell_measurement_theta_min 2.37
_cell_volume 5058.5(6)
_computing_cell_refinement 'SAINT 8.35A (Bruker-AXS, 2015)'
_computing_data_collection 'APEX3 v2016.1.0 (Bruker-AXS, 2016)'
_computing_data_reduction 'SAINT 8.35A (Bruker-AXS, 2015)'
_computing_molecular_graphics 'Bruker SHELXTL (Sheldrick, 2015)'
_computing_publication_material 'Bruker SHELXTL (Sheldrick, 2015)'
_computing_structure_refinement 'SHELXL-2014/7 (Sheldrick, 2014)'
_computing_structure_solution 'SHELXT-2014 (Sheldrick, 2015)'
_diffrn_ambient_temperature 100(2)
_diffrn_measured_fraction_theta_full 0.995
_diffrn_measured_fraction_theta_max 0.995
_diffrn_measurement_device_type
;
Bruker D8 goniometer with CCD area detector
;
_diffrn_radiation_type MoK\a
_diffrn_radiation_wavelength 0.71073
_diffrn_reflns_av_R_equivalents 0.1071
_diffrn_reflns_av_unetI/netI 0.0828
_diffrn_reflns_Laue_measured_fraction_full 0.995
_diffrn_reflns_Laue_measured_fraction_max 0.995
_diffrn_reflns_limit_h_max 20
_diffrn_reflns_limit_h_min -20
_diffrn_reflns_limit_k_max 21
_diffrn_reflns_limit_k_min -21
_diffrn_reflns_limit_l_max 21
_diffrn_reflns_limit_l_min -21
_diffrn_reflns_number 107586
_diffrn_reflns_point_group_measured_fraction_full 0.992
_diffrn_reflns_point_group_measured_fraction_max 0.992
_diffrn_reflns_theta_full 25.146
_diffrn_reflns_theta_max 25.146
_diffrn_reflns_theta_min 2.280
_exptl_absorpt_coefficient_mu 0.341
_exptl_crystal_colour orange
_exptl_crystal_density_diffrn 1.292
_exptl_crystal_description needle
_exptl_crystal_F_000 2048
_exptl_crystal_size_max 0.17
_exptl_crystal_size_mid 0.02
_exptl_crystal_size_min 0.02
_refine_diff_density_max 0.213
_refine_diff_density_min -0.390
_refine_diff_density_rms 0.045
_refine_ls_abs_structure_details
;
 Flack x determined using 3633 quotients [(I+)-(I-)]/[(I+)+(I-)]
 (Parsons, Flack and Wagner, Acta Cryst. B69 (2013) 249-259).
;
_refine_ls_abs_structure_Flack -0.041(13)
_refine_ls_extinction_method none
_refine_ls_goodness_of_fit_ref 1.018
_refine_ls_hydrogen_treatment constr
_refine_ls_matrix_type full
_refine_ls_number_parameters 1830
_refine_ls_number_reflns 17994
_refine_ls_number_restraints 3615
_refine_ls_restrained_S_all 0.958
_refine_ls_R_factor_all 0.1309
_refine_ls_R_factor_gt 0.0671
_refine_ls_shift/su_max 0.003
_refine_ls_shift/su_mean 0.000
_refine_ls_structure_factor_coef Fsqd
_refine_ls_weighting_details 'w=1/[\s^2^(Fo^2^)+(0.0658P)^2^+3.4091P] where P=(Fo^2^+2Fc^2^)/3'
_refine_ls_weighting_scheme calc
_refine_ls_wR_factor_gt 0.1373
_refine_ls_wR_factor_ref 0.1661
_reflns_Friedel_coverage 0.927
_reflns_Friedel_fraction_full 0.989
_reflns_Friedel_fraction_max 0.989
_reflns_number_gt 10460
_reflns_number_total 17994
_reflns_threshold_expression 'I > 2\s(I)'
_cod_data_source_file d0cc00108b2.cif
_cod_data_source_block 5
_cod_depositor_comments 'Adding full bibliography for 7125939--7125944.cif.'
_cod_original_sg_symbol_H-M 'P 21'
_cod_database_code 7125944
_shelx_shelxl_version_number 2014/7
_shelx_space_group_comment
;
The symmetry employed for this shelxl refinement is uniquely defined
by the following loop, which should always be used as a source of
symmetry information in preference to the above space-group names.
They are only intended as comments.
;

loop_
_space_group_symop_operation_xyz
'x, y, z'
'-x, y+1/2, -z'

loop_
_atom_site_label
_atom_site_type_symbol
_atom_site_fract_x
_atom_site_fract_y
_atom_site_fract_z
_atom_site_U_iso_or_equiv
_atom_site_adp_type
_atom_site_occupancy
_atom_site_site_symmetry_order
_atom_site_calc_flag
_atom_site_refinement_flags_posn
_atom_site_refinement_flags_adp
_atom_site_refinement_flags_occupancy
_atom_site_disorder_assembly
_atom_site_disorder_group
Cr1 Cr 0.3461(4) 0.2789(3) 0.8713(4) 0.0505(12) Uani 0.556(6) 1 d D U P A 1
F1 F 0.5446(14) 0.5161(11) 0.8628(17) 0.061(3) Uani 0.556(6) 1 d D U P A 1
F2 F 0.7008(13) 0.5761(7) 0.8926(15) 0.058(3) Uani 0.556(6) 1 d D U P A 1
F3 F 0.8404(12) 0.4925(10) 0.9632(17) 0.065(4) Uani 0.556(6) 1 d D U P A 1
F4 F 0.8281(12) 0.3496(9) 1.0105(14) 0.063(3) Uani 0.556(6) 1 d D U P A 1
F5 F 0.6758(14) 0.2893(8) 0.9801(16) 0.056(3) Uani 0.556(6) 1 d D U P A 1
N3 N 0.2650(11) 0.3367(10) 0.8360(10) 0.055(3) Uani 0.556(6) 1 d D U P A 1
N1 N 0.4159(10) 0.3400(8) 0.9677(8) 0.047(4) Uani 0.556(6) 1 d D U P A 1
C1 C 0.4100(14) 0.3618(15) 1.0377(12) 0.057(6) Uani 0.556(6) 1 d D U P A 1
C2 C 0.4855(13) 0.3998(11) 1.0849(11) 0.047(5) Uani 0.556(6) 1 d D U P A 1
H2 H 0.4995 0.4174 1.1383 0.057 Uiso 0.556(6) 1 calc R U P A 1
C3 C 0.5340(12) 0.4067(10) 1.0408(12) 0.041(5) Uani 0.556(6) 1 d D U P A 1
H3 H 0.5867 0.4322 1.0568 0.049 Uiso 0.556(6) 1 calc R U P A 1
C4 C 0.4928(12) 0.3690(11) 0.9660(11) 0.040(5) Uani 0.556(6) 1 d D U P A 1
C5 C 0.5194(11) 0.3657(11) 0.9034(10) 0.043(5) Uani 0.556(6) 1 d D U P A 1
C6 C 0.4820(16) 0.337(2) 0.8240(12) 0.050(9) Uani 0.556(6) 1 d D U P A 1
C7 C 0.513(2) 0.348(3) 0.7623(17) 0.053(11) Uani 0.556(6) 1 d D U P A 1
H7 H 0.5674 0.3672 0.7686 0.064 Uiso 0.556(6) 1 calc R U P A 1
C8 C 0.452(8) 0.324(13) 0.692(4) 0.070(13) Uani 0.556(6) 1 d D U P A 1
H8 H 0.4560 0.3255 0.6405 0.084 Uiso 0.556(6) 1 calc R U P A 1
C9 C 0.3824(6) 0.2978(5) 0.7094(5) 0.064(2) Uani 0.556(6) 1 d D U P A 1
N2 N 0.4037(11) 0.3012(11) 0.7921(7) 0.046(4) Uani 0.556(6) 1 d D U P A 1
C10 C 0.3357(13) 0.3483(12) 1.0631(11) 0.066(5) Uani 0.556(6) 1 d D U P A 1
C11 C 0.283(2) 0.2761(18) 1.027(2) 0.078(7) Uani 0.556(6) 1 d D U P A 1
H11A H 0.2611 0.2788 0.9676 0.093 Uiso 0.556(6) 1 calc R U P A 1
H11B H 0.3200 0.2318 1.0441 0.093 Uiso 0.556(6) 1 calc R U P A 1
C12 C 0.2771(11) 0.4174(11) 1.0402(10) 0.066(4) Uani 0.556(6) 1 d D U P A 1
H12A H 0.3094 0.4626 1.0664 0.079 Uiso 0.556(6) 1 calc R U P A 1
H12B H 0.2555 0.4251 0.9813 0.079 Uiso 0.556(6) 1 calc R U P A 1
C13 C 0.3686(10) 0.3398(10) 1.1552(9) 0.053(4) Uani 0.556(6) 1 d D U P A 1
H13A H 0.4002 0.3855 1.1808 0.063 Uiso 0.556(6) 1 calc R U P A 1
H13B H 0.4080 0.2968 1.1719 0.063 Uiso 0.556(6) 1 calc R U P A 1
C14 C 0.2949(9) 0.3275(9) 1.1839(8) 0.050(4) Uani 0.556(6) 1 d D U P A 1
H14 H 0.3177 0.3212 1.2436 0.060 Uiso 0.556(6) 1 calc R U P A 1
C15 C 0.2463(17) 0.2572(11) 1.1436(11) 0.076(6) Uani 0.556(6) 1 d D U P A 1
H15A H 0.2854 0.2139 1.1569 0.091 Uiso 0.556(6) 1 calc R U P A 1
H15B H 0.2013 0.2469 1.1646 0.091 Uiso 0.556(6) 1 calc R U P A 1
C16 C 0.2071(17) 0.2663(14) 1.0539(11) 0.085(6) Uani 0.556(6) 1 d D U P A 1
H16 H 0.1738 0.2206 1.0286 0.102 Uiso 0.556(6) 1 calc R U P A 1
C17 C 0.1522(13) 0.3348(13) 1.0296(10) 0.082(6) Uani 0.556(6) 1 d D U P A 1
H17A H 0.1036 0.3294 1.0467 0.098 Uiso 0.556(6) 1 calc R U P A 1
H17B H 0.1296 0.3396 0.9703 0.098 Uiso 0.556(6) 1 calc R U P A 1
C18 C 0.2022(10) 0.4057(10) 1.0674(9) 0.065(4) Uani 0.556(6) 1 d D U P A 1
H18 H 0.1637 0.4501 1.0514 0.078 Uiso 0.556(6) 1 calc R U P A 1
C19 C 0.2371(12) 0.3973(9) 1.1600(8) 0.054(4) Uani 0.556(6) 1 d D U P A 1
H19A H 0.2699 0.4425 1.1855 0.065 Uiso 0.556(6) 1 calc R U P A 1
H19B H 0.1897 0.3917 1.1787 0.065 Uiso 0.556(6) 1 calc R U P A 1
C20 C 0.3078(11) 0.2596(12) 0.6476(10) 0.083(6) Uani 0.556(6) 1 d D U P A 1
C21 C 0.3167(12) 0.1738(12) 0.6520(11) 0.097(5) Uani 0.556(6) 1 d D U P A 1
H21A H 0.3204 0.1566 0.7057 0.116 Uiso 0.556(6) 1 calc R U P A 1
H21B H 0.3699 0.1594 0.6455 0.116 Uiso 0.556(6) 1 calc R U P A 1
C22 C 0.3024(12) 0.2828(14) 0.5634(9) 0.092(6) Uani 0.556(6) 1 d D U P A 1
H22A H 0.3560 0.2693 0.5571 0.111 Uiso 0.556(6) 1 calc R U P A 1
H22B H 0.2958 0.3378 0.5579 0.111 Uiso 0.556(6) 1 calc R U P A 1
C23 C 0.2252(10) 0.2800(15) 0.6551(10) 0.090(5) Uani 0.556(6) 1 d D U P A 1
H23A H 0.2182 0.3351 0.6513 0.108 Uiso 0.556(6) 1 calc R U P A 1
H23B H 0.2272 0.2645 0.7087 0.108 Uiso 0.556(6) 1 calc R U P A 1
C24 C 0.1475(13) 0.2427(15) 0.5893(11) 0.095(6) Uani 0.556(6) 1 d D U P A 1
H24 H 0.0937 0.2564 0.5962 0.114 Uiso 0.556(6) 1 calc R U P A 1
C25 C 0.1642(13) 0.1584(14) 0.6005(12) 0.093(6) Uani 0.556(6) 1 d D U P A 1
H25A H 0.1703 0.1444 0.6558 0.112 Uiso 0.556(6) 1 calc R U P A 1
H25B H 0.1147 0.1312 0.5626 0.112 Uiso 0.556(6) 1 calc R U P A 1
C26 C 0.2416(13) 0.1345(13) 0.5870(11) 0.099(6) Uani 0.556(6) 1 d D U P A 1
H26 H 0.2484 0.0789 0.5919 0.119 Uiso 0.556(6) 1 calc R U P A 1
C27 C 0.2380(15) 0.1604(13) 0.5059(12) 0.098(7) Uani 0.556(6) 1 d D U P A 1
H27A H 0.1901 0.1352 0.4635 0.117 Uiso 0.556(6) 1 calc R U P A 1
H27B H 0.2909 0.1454 0.4991 0.117 Uiso 0.556(6) 1 calc R U P A 1
C28 C 0.2270(13) 0.2444(13) 0.4957(12) 0.097(7) Uani 0.556(6) 1 d D U P A 1
H28 H 0.2249 0.2601 0.4415 0.116 Uiso 0.556(6) 1 calc R U P A 1
C29 C 0.1464(13) 0.2694(14) 0.5083(12) 0.096(7) Uani 0.556(6) 1 d D U P A 1
H29A H 0.1423 0.3247 0.5057 0.115 Uiso 0.556(6) 1 calc R U P A 1
H29B H 0.0960 0.2487 0.4647 0.115 Uiso 0.556(6) 1 calc R U P A 1
C30 C 0.6057(8) 0.3999(7) 0.9199(13) 0.042(3) Uani 0.556(6) 1 d DG U P A 1
C31 C 0.6786(10) 0.3578(6) 0.9574(12) 0.041(3) Uani 0.556(6) 1 d DG U P A 1
C32 C 0.7578(9) 0.3894(6) 0.9731(12) 0.050(3) Uani 0.556(6) 1 d DG U P A 1
C33 C 0.7641(9) 0.4632(6) 0.9513(14) 0.046(3) Uani 0.556(6) 1 d DG U P A 1
C34 C 0.6912(10) 0.5053(6) 0.9139(13) 0.050(3) Uani 0.556(6) 1 d DG U P A 1
C35 C 0.6120(9) 0.4737(7) 0.8981(12) 0.048(3) Uani 0.556(6) 1 d DG U P A 1
C36 C 0.2061(9) 0.3898(8) 0.7945(11) 0.066(3) Uani 0.556(6) 1 d G U P A 1
C37 C 0.1205(9) 0.3722(7) 0.7693(11) 0.073(4) Uani 0.556(6) 1 d DG U P A 1
C38 C 0.0597(8) 0.4247(9) 0.7274(14) 0.116(6) Uani 0.556(6) 1 d G U P A 1
H38 H 0.0012 0.4126 0.7101 0.140 Uiso 0.556(6) 1 calc R U P A 1
C39 C 0.0845(10) 0.4948(9) 0.7106(15) 0.119(6) Uani 0.556(6) 1 d DG U P A 1
C40 C 0.1701(11) 0.5124(9) 0.7358(15) 0.100(5) Uani 0.556(6) 1 d G U P A 1
H40 H 0.1870 0.5603 0.7243 0.121 Uiso 0.556(6) 1 calc R U P A 1
C41 C 0.2309(9) 0.4599(10) 0.7778(14) 0.071(4) Uani 0.556(6) 1 d DG U P A 1
C42 C 0.3234(12) 0.485(2) 0.8070(11) 0.066(5) Uani 0.556(6) 1 d D U P A 1
H42A H 0.3605 0.4441 0.8356 0.099 Uiso 0.556(6) 1 calc R U P A 1
H42B H 0.3373 0.5001 0.7607 0.099 Uiso 0.556(6) 1 calc R U P A 1
H42C H 0.3318 0.5281 0.8433 0.099 Uiso 0.556(6) 1 calc R U P A 1
C43 C 0.0906(12) 0.2957(10) 0.7856(15) 0.079(5) Uani 0.556(6) 1 d D U P A 1
H43A H 0.1398 0.2646 0.8155 0.119 Uiso 0.556(6) 1 calc R U P A 1
H43B H 0.0551 0.3019 0.8173 0.119 Uiso 0.556(6) 1 calc R U P A 1
H43C H 0.0576 0.2714 0.7344 0.119 Uiso 0.556(6) 1 calc R U P A 1
C44 C 0.020(2) 0.5546(16) 0.664(3) 0.178(10) Uani 0.556(6) 1 d D U P A 1
H44A H -0.0373 0.5352 0.6502 0.266 Uiso 0.556(6) 1 calc R U P A 1
H44B H 0.0278 0.5993 0.6980 0.266 Uiso 0.556(6) 1 calc R U P A 1
H44C H 0.0294 0.5677 0.6152 0.266 Uiso 0.556(6) 1 calc R U P A 1
O4 O 0.4487(12) 0.1999(10) 0.9195(11) 0.056(2) Uani 0.556(6) 1 d D U P A 1
C45 C 0.4927(15) 0.1572(13) 0.8772(11) 0.059(4) Uani 0.556(6) 1 d D U P A 1
H45A H 0.5199 0.1915 0.8508 0.070 Uiso 0.556(6) 1 calc R U P A 1
H45B H 0.4522 0.1248 0.8356 0.070 Uiso 0.556(6) 1 calc R U P A 1
C46 C 0.5567(15) 0.1117(13) 0.9381(10) 0.081(5) Uani 0.556(6) 1 d D U P A 1
H46A H 0.6145 0.1294 0.9463 0.097 Uiso 0.556(6) 1 calc R U P A 1
H46B H 0.5517 0.0585 0.9215 0.097 Uiso 0.556(6) 1 calc R U P A 1
C47 C 0.5399(17) 0.1205(12) 1.0123(12) 0.092(5) Uani 0.556(6) 1 d D U P A 1
H47A H 0.5940 0.1245 1.0592 0.110 Uiso 0.556(6) 1 calc R U P A 1
H47B H 0.5086 0.0764 1.0201 0.110 Uiso 0.556(6) 1 calc R U P A 1
C48 C 0.489(3) 0.189(2) 1.0052(13) 0.076(4) Uani 0.556(6) 1 d D U P A 1
H48A H 0.4462 0.1821 1.0299 0.091 Uiso 0.556(6) 1 calc R U P A 1
H48B H 0.5254 0.2324 1.0311 0.091 Uiso 0.556(6) 1 calc R U P A 1
S1 S 0.2867(5) 0.1024(4) 0.8696(6) 0.066(2) Uani 0.556(6) 1 d D U P A 1
O1 O 0.2775(9) 0.1821(7) 0.8406(11) 0.084(4) Uani 0.556(6) 1 d D U P A 1
O2 O 0.3105(13) 0.0557(10) 0.8172(11) 0.088(5) Uani 0.556(6) 1 d D U P A 1
O3 O 0.3300(10) 0.0886(9) 0.9526(8) 0.067(4) Uani 0.556(6) 1 d D U P A 1
C49 C 0.1751(12) 0.0811(11) 0.8472(10) 0.069(4) Uani 0.556(6) 1 d D U P A 1
F6 F 0.1697(9) 0.0079(8) 0.8664(9) 0.069(3) Uani 0.556(6) 1 d D U P A 1
F7 F 0.1452(11) 0.1195(10) 0.8942(12) 0.095(5) Uani 0.556(6) 1 d D U P A 1
F8 F 0.1277(9) 0.0876(9) 0.7712(8) 0.083(4) Uani 0.556(6) 1 d D U P A 1
Cr1A Cr 0.3238(6) 0.3003(5) 0.8578(6) 0.0505(12) Uani 0.444(6) 1 d D U P A 2
F1A F 0.5308(18) 0.5368(15) 0.859(2) 0.061(3) Uani 0.444(6) 1 d D U P A 2
F2A F 0.6828(18) 0.5985(9) 0.891(2) 0.058(3) Uani 0.444(6) 1 d D U P A 2
F3A F 0.8290(15) 0.5154(14) 0.974(2) 0.065(4) Uani 0.444(6) 1 d D U P A 2
F4A F 0.8145(16) 0.3731(12) 1.0134(19) 0.063(3) Uani 0.444(6) 1 d D U P A 2
F5A F 0.6575(19) 0.3095(10) 0.977(2) 0.056(3) Uani 0.444(6) 1 d D U P A 2
N3A N 0.2460(13) 0.3627(12) 0.8198(13) 0.055(3) Uani 0.444(6) 1 d D U P A 2
N1A N 0.3960(13) 0.3622(11) 0.9540(10) 0.047(4) Uani 0.444(6) 1 d D U P A 2
C1A C 0.3912(18) 0.380(2) 1.0259(16) 0.057(6) Uani 0.444(6) 1 d D U P A 2
C2A C 0.4647(17) 0.4212(16) 1.0744(14) 0.047(5) Uani 0.444(6) 1 d D U P A 2
H2A H 0.4762 0.4403 1.1268 0.057 Uiso 0.444(6) 1 calc R U P A 2
C3A C 0.5150(16) 0.4276(15) 1.0315(15) 0.041(5) Uani 0.444(6) 1 d D U P A 2
H3A H 0.5680 0.4528 1.0485 0.049 Uiso 0.444(6) 1 calc R U P A 2
C4A C 0.4756(16) 0.3904(16) 0.9572(14) 0.040(5) Uani 0.444(6) 1 d D U P A 2
C5A C 0.5042(14) 0.3872(16) 0.8952(13) 0.043(5) Uani 0.444(6) 1 d D U P A 2
C6A C 0.468(2) 0.358(3) 0.8170(14) 0.046(9) Uani 0.444(6) 1 d D U P A 2
C7A C 0.503(3) 0.366(4) 0.757(2) 0.053(11) Uani 0.444(6) 1 d D U P A 2
H7A H 0.5543 0.3904 0.7628 0.064 Uiso 0.444(6) 1 calc R U P A 2
C8A C 0.449(10) 0.330(17) 0.690(5) 0.070(13) Uani 0.444(6) 1 d D U P A 2
H8A H 0.4543 0.3282 0.6394 0.084 Uiso 0.444(6) 1 calc R U P A 2
C9A C 0.3824(6) 0.2978(5) 0.7094(5) 0.064(2) Uani 0.444(6) 1 d D U P A 2
N2A N 0.3886(14) 0.3229(15) 0.7839(10) 0.046(4) Uani 0.444(6) 1 d D U P A 2
C10A C 0.3173(18) 0.3598(16) 1.0504(16) 0.077(7) Uani 0.444(6) 1 d D U P A 2
C11A C 0.300(3) 0.2738(19) 1.038(3) 0.087(9) Uani 0.444(6) 1 d D U P A 2
H11C H 0.2836 0.2597 0.9812 0.104 Uiso 0.444(6) 1 calc R U P A 2
H11D H 0.3500 0.2445 1.0714 0.104 Uiso 0.444(6) 1 calc R U P A 2
C12A C 0.2400(16) 0.4065(15) 1.0001(17) 0.087(6) Uani 0.444(6) 1 d D U P A 2
H12C H 0.2264 0.3963 0.9424 0.105 Uiso 0.444(6) 1 calc R U P A 2
H12D H 0.2540 0.4603 1.0097 0.105 Uiso 0.444(6) 1 calc R U P A 2
C13A C 0.3391(19) 0.380(2) 1.1396(16) 0.106(8) Uani 0.444(6) 1 d D U P A 2
H13C H 0.3539 0.4338 1.1482 0.127 Uiso 0.444(6) 1 calc R U P A 2
H13D H 0.3889 0.3506 1.1738 0.127 Uiso 0.444(6) 1 calc R U P A 2
C14A C 0.2630(18) 0.3633(18) 1.1640(17) 0.103(8) Uani 0.444(6) 1 d D U P A 2
H14A H 0.2773 0.3773 1.2216 0.123 Uiso 0.444(6) 1 calc R U P A 2
C15A C 0.241(3) 0.2797(16) 1.1521(17) 0.102(9) Uani 0.444(6) 1 d D U P A 2
H15C H 0.2888 0.2495 1.1888 0.122 Uiso 0.444(6) 1 calc R U P A 2
H15D H 0.1901 0.2690 1.1641 0.122 Uiso 0.444(6) 1 calc R U P A 2
C16A C 0.225(2) 0.2604(16) 1.0662(18) 0.088(8) Uani 0.444(6) 1 d D U P A 2
H16A H 0.2108 0.2059 1.0588 0.106 Uiso 0.444(6) 1 calc R U P A 2
C17A C 0.1479(17) 0.3035(12) 1.0139(15) 0.080(7) Uani 0.444(6) 1 d D U P A 2
H17C H 0.0996 0.2900 1.0291 0.097 Uiso 0.444(6) 1 calc R U P A 2
H17D H 0.1333 0.2886 0.9571 0.097 Uiso 0.444(6) 1 calc R U P A 2
C18A C 0.1607(17) 0.3888(12) 1.0209(16) 0.089(6) Uani 0.444(6) 1 d D U P A 2
H18A H 0.1092 0.4169 0.9860 0.106 Uiso 0.444(6) 1 calc R U P A 2
C19A C 0.188(2) 0.4094(14) 1.1103(18) 0.107(7) Uani 0.444(6) 1 d D U P A 2
H19C H 0.2030 0.4632 1.1173 0.129 Uiso 0.444(6) 1 calc R U P A 2
H19D H 0.1394 0.4015 1.1272 0.129 Uiso 0.444(6) 1 calc R U P A 2
C20A C 0.3046(12) 0.2616(11) 0.6488(11) 0.057(5) Uani 0.444(6) 1 d D U P A 2
C21A C 0.3350(11) 0.2007(11) 0.6046(10) 0.056(4) Uani 0.444(6) 1 d D U P A 2
H21C H 0.3706 0.2239 0.5781 0.067 Uiso 0.444(6) 1 calc R U P A 2
H21D H 0.3699 0.1634 0.6438 0.067 Uiso 0.444(6) 1 calc R U P A 2
C22A C 0.2535(11) 0.3196(10) 0.5870(9) 0.054(4) Uani 0.444(6) 1 d D U P A 2
H22C H 0.2915 0.3455 0.5650 0.065 Uiso 0.444(6) 1 calc R U P A 2
H22D H 0.2308 0.3574 0.6139 0.065 Uiso 0.444(6) 1 calc R U P A 2
C23A C 0.2452(12) 0.2251(13) 0.6843(11) 0.063(5) Uani 0.444(6) 1 d D U P A 2
H23C H 0.2267 0.2629 0.7146 0.075 Uiso 0.444(6) 1 calc R U P A 2
H23D H 0.2758 0.1850 0.7222 0.075 Uiso 0.444(6) 1 calc R U P A 2
C24A C 0.1666(13) 0.1914(13) 0.6167(11) 0.062(5) Uani 0.444(6) 1 d D U P A 2
H24A H 0.1274 0.1697 0.6409 0.074 Uiso 0.444(6) 1 calc R U P A 2
C25A C 0.1976(13) 0.1284(10) 0.5747(11) 0.051(5) Uani 0.444(6) 1 d D U P A 2
H25C H 0.2260 0.0885 0.6139 0.062 Uiso 0.444(6) 1 calc R U P A 2
H25D H 0.1487 0.1060 0.5309 0.062 Uiso 0.444(6) 1 calc R U P A 2
C26A C 0.2585(12) 0.1616(11) 0.5411(12) 0.056(5) Uani 0.444(6) 1 d D U P A 2
H26A H 0.2793 0.1212 0.5145 0.067 Uiso 0.444(6) 1 calc R U P A 2
C27A C 0.2126(14) 0.2196(11) 0.4795(11) 0.052(5) Uani 0.444(6) 1 d D U P A 2
H27C H 0.1644 0.1959 0.4361 0.062 Uiso 0.444(6) 1 calc R U P A 2
H27D H 0.2515 0.2404 0.4554 0.062 Uiso 0.444(6) 1 calc R U P A 2
C28A C 0.1794(13) 0.2837(11) 0.5172(12) 0.059(5) Uani 0.444(6) 1 d D U P A 2
H28A H 0.1491 0.3220 0.4757 0.071 Uiso 0.444(6) 1 calc R U P A 2
C29A C 0.1191(13) 0.2486(12) 0.5531(13) 0.064(5) Uani 0.444(6) 1 d D U P A 2
H29C H 0.0957 0.2881 0.5775 0.077 Uiso 0.444(6) 1 calc R U P A 2
H29D H 0.0713 0.2239 0.5101 0.077 Uiso 0.444(6) 1 calc R U P A 2
C30A C 0.5923(11) 0.4214(9) 0.9155(17) 0.042(3) Uani 0.444(6) 1 d DG U P A 2
C31A C 0.6651(13) 0.3802(8) 0.9560(16) 0.041(3) Uani 0.444(6) 1 d DG U P A 2
C32A C 0.7444(11) 0.4128(9) 0.9749(16) 0.050(3) Uani 0.444(6) 1 d DG U P A 2
C33A C 0.7509(11) 0.4865(9) 0.9533(18) 0.046(3) Uani 0.444(6) 1 d DG U P A 2
C34A C 0.6780(13) 0.5278(8) 0.9128(17) 0.050(3) Uani 0.444(6) 1 d DG U P A 2
C35A C 0.5987(12) 0.4952(9) 0.8938(16) 0.048(3) Uani 0.444(6) 1 d DG U P A 2
C36A C 0.1912(12) 0.4151(11) 0.7791(15) 0.066(3) Uani 0.444(6) 1 d G U P A 2
C37A C 0.1042(12) 0.4059(9) 0.7559(15) 0.073(4) Uani 0.444(6) 1 d DG U P A 2
C38A C 0.0493(11) 0.4626(12) 0.7141(18) 0.116(6) Uani 0.444(6) 1 d G U P A 2
H38A H -0.0101 0.4563 0.6983 0.140 Uiso 0.444(6) 1 calc R U P A 2
C39A C 0.0815(14) 0.5284(11) 0.6956(19) 0.119(6) Uani 0.444(6) 1 d DG U P A 2
C40A C 0.1686(15) 0.5376(12) 0.7188(19) 0.100(5) Uani 0.444(6) 1 d G U P A 2
H40A H 0.1906 0.5826 0.7062 0.121 Uiso 0.444(6) 1 calc R U P A 2
C41A C 0.2234(11) 0.4810(13) 0.7606(19) 0.071(4) Uani 0.444(6) 1 d DG U P A 2
C42A C 0.3169(15) 0.490(3) 0.7764(15) 0.066(5) Uani 0.444(6) 1 d D U P A 2
H42D H 0.3479 0.4459 0.8061 0.099 Uiso 0.444(6) 1 calc R U P A 2
H42E H 0.3246 0.4935 0.7251 0.099 Uiso 0.444(6) 1 calc R U P A 2
H42F H 0.3387 0.5349 0.8082 0.099 Uiso 0.444(6) 1 calc R U P A 2
C43A C 0.0679(16) 0.3332(13) 0.7725(19) 0.079(5) Uani 0.444(6) 1 d D U P A 2
H43D H 0.1142 0.2992 0.8022 0.119 Uiso 0.444(6) 1 calc R U P A 2
H43E H 0.0335 0.3434 0.8046 0.119 Uiso 0.444(6) 1 calc R U P A 2
H43F H 0.0324 0.3099 0.7215 0.119 Uiso 0.444(6) 1 calc R U P A 2
C44A C 0.018(2) 0.588(2) 0.648(3) 0.178(10) Uani 0.444(6) 1 d D U P A 2
H44D H -0.0397 0.5706 0.6377 0.266 Uiso 0.444(6) 1 calc R U P A 2
H44E H 0.0286 0.6346 0.6789 0.266 Uiso 0.444(6) 1 calc R U P A 2
H44F H 0.0244 0.5969 0.5966 0.266 Uiso 0.444(6) 1 calc R U P A 2
O4A O 0.4313(15) 0.2197(13) 0.9106(14) 0.056(2) Uani 0.444(6) 1 d D U P A 2
C45A C 0.468(2) 0.1771(16) 0.8611(14) 0.059(4) Uani 0.444(6) 1 d D U P A 2
H45C H 0.5059 0.2094 0.8449 0.070 Uiso 0.444(6) 1 calc R U P A 2
H45D H 0.4223 0.1581 0.8120 0.070 Uiso 0.444(6) 1 calc R U P A 2
C46A C 0.5163(19) 0.1134(16) 0.9111(14) 0.081(5) Uani 0.444(6) 1 d D U P A 2
H46C H 0.5619 0.0966 0.8934 0.097 Uiso 0.444(6) 1 calc R U P A 2
H46D H 0.4786 0.0706 0.9089 0.097 Uiso 0.444(6) 1 calc R U P A 2
C47A C 0.5520(19) 0.1464(15) 0.9937(13) 0.092(5) Uani 0.444(6) 1 d D U P A 2
H47C H 0.6049 0.1744 1.0024 0.110 Uiso 0.444(6) 1 calc R U P A 2
H47D H 0.5635 0.1072 1.0354 0.110 Uiso 0.444(6) 1 calc R U P A 2
C48A C 0.481(3) 0.199(3) 0.9937(15) 0.076(4) Uani 0.444(6) 1 d D U P A 2
H48C H 0.4447 0.1729 1.0176 0.091 Uiso 0.444(6) 1 calc R U P A 2
H48D H 0.5055 0.2437 1.0261 0.091 Uiso 0.444(6) 1 calc R U P A 2
S1A S 0.2557(9) 0.1260(7) 0.8635(7) 0.088(3) Uani 0.444(6) 1 d D U P A 2
O1A O 0.2499(14) 0.2081(9) 0.8522(13) 0.091(6) Uani 0.444(6) 1 d D U P A 2
O2A O 0.280(2) 0.0836(14) 0.8083(15) 0.104(8) Uani 0.444(6) 1 d D U P A 2
O3A O 0.2946(16) 0.1109(13) 0.9469(11) 0.087(7) Uani 0.444(6) 1 d D U P A 2
C49A C 0.1427(18) 0.1058(16) 0.8410(19) 0.103(7) Uani 0.444(6) 1 d D U P A 2
F6A F 0.1337(16) 0.0320(12) 0.8560(17) 0.118(8) Uani 0.444(6) 1 d D U P A 2
F7A F 0.1148(18) 0.1439(15) 0.8890(16) 0.121(8) Uani 0.444(6) 1 d D U P A 2
F8A F 0.0970(16) 0.1201(14) 0.7675(14) 0.116(7) Uani 0.444(6) 1 d D U P A 2
Cr2 Cr 0.3551(11) 0.7494(8) 0.5258(11) 0.0495(15) Uani 0.413(7) 1 d D U P B 1
F11 F 0.5475(14) 0.5097(11) 0.6774(17) 0.055(3) Uani 0.413(7) 1 d D U P B 1
F12 F 0.7026(15) 0.4439(9) 0.7576(16) 0.056(2) Uani 0.413(7) 1 d D U P B 1
F13 F 0.8452(12) 0.5218(11) 0.781(2) 0.055(3) Uani 0.413(7) 1 d D U P B 1
F14 F 0.8378(14) 0.6655(11) 0.7320(19) 0.057(2) Uani 0.413(7) 1 d D U P B 1
F15 F 0.6872(17) 0.7328(8) 0.6556(17) 0.052(2) Uani 0.413(7) 1 d D U P B 1
N13 N 0.2671(17) 0.6970(13) 0.494(2) 0.047(3) Uani 0.413(7) 1 d D U P B 1
N11 N 0.423(2) 0.682(3) 0.4810(15) 0.049(4) Uani 0.413(7) 1 d D U P B 1
C51 C 0.419(3) 0.657(5) 0.4076(16) 0.055(4) Uani 0.413(7) 1 d D U P B 1
C52 C 0.498(2) 0.6233(17) 0.4164(16) 0.043(5) Uani 0.413(7) 1 d D U P B 1
H52 H 0.5144 0.6082 0.3738 0.052 Uiso 0.413(7) 1 calc R U P B 1
C53 C 0.544(2) 0.6158(17) 0.4964(16) 0.043(5) Uani 0.413(7) 1 d D U P B 1
H53 H 0.5968 0.5901 0.5203 0.051 Uiso 0.413(7) 1 calc R U P B 1
C54 C 0.499(2) 0.654(3) 0.5366(13) 0.045(6) Uani 0.413(7) 1 d D U P B 1
C55 C 0.5288(13) 0.6590(12) 0.6209(12) 0.038(3) Uani 0.413(7) 1 d D U P B 1
C56 C 0.4919(15) 0.6934(13) 0.6715(13) 0.034(4) Uani 0.413(7) 1 d D U P B 1
C57 C 0.5266(15) 0.6873(13) 0.7557(13) 0.041(4) Uani 0.413(7) 1 d D U P B 1
H57 H 0.5792 0.6648 0.7873 0.049 Uiso 0.413(7) 1 calc R U P B 1
C58 C 0.4697(15) 0.7201(13) 0.7836(14) 0.048(4) Uani 0.413(7) 1 d D U P B 1
H58 H 0.4785 0.7307 0.8380 0.057 Uiso 0.413(7) 1 calc R U P B 1
C59 C 0.394(3) 0.735(4) 0.7139(17) 0.066(6) Uani 0.413(7) 1 d D U P B 1
N12 N 0.410(2) 0.723(3) 0.6463(13) 0.051(5) Uani 0.413(7) 1 d D U P B 1
C60 C 0.351(2) 0.670(2) 0.3270(19) 0.051(6) Uani 0.413(7) 1 d D U P B 1
C61 C 0.390(2) 0.675(3) 0.2613(19) 0.048(6) Uani 0.413(7) 1 d D U P B 1
H61A H 0.4310 0.7167 0.2738 0.057 Uiso 0.413(7) 1 calc R U P B 1
H61B H 0.4203 0.6279 0.2603 0.057 Uiso 0.413(7) 1 calc R U P B 1
C62 C 0.307(4) 0.748(3) 0.320(3) 0.055(8) Uani 0.413(7) 1 d D U P B 1
H62A H 0.2883 0.7548 0.3656 0.066 Uiso 0.413(7) 1 calc R U P B 1
H62B H 0.3485 0.7880 0.3232 0.066 Uiso 0.413(7) 1 calc R U P B 1
C63 C 0.2886(18) 0.602(2) 0.3064(16) 0.047(6) Uani 0.413(7) 1 d D U P B 1
H63A H 0.3191 0.5557 0.3033 0.057 Uiso 0.413(7) 1 calc R U P B 1
H63B H 0.2656 0.5954 0.3492 0.057 Uiso 0.413(7) 1 calc R U P B 1
C64 C 0.2159(16) 0.6162(16) 0.2257(15) 0.043(6) Uani 0.413(7) 1 d D U P B 1
H64 H 0.1745 0.5738 0.2127 0.052 Uiso 0.413(7) 1 calc R U P B 1
C65 C 0.170(2) 0.6909(19) 0.226(2) 0.059(7) Uani 0.413(7) 1 d D U P B 1
H65A H 0.1227 0.6977 0.1739 0.070 Uiso 0.413(7) 1 calc R U P B 1
H65B H 0.1467 0.6896 0.2689 0.070 Uiso 0.413(7) 1 calc R U P B 1
C66 C 0.231(3) 0.755(2) 0.241(3) 0.061(8) Uani 0.413(7) 1 d D U P B 1
H66 H 0.1999 0.8029 0.2410 0.073 Uiso 0.413(7) 1 calc R U P B 1
C67 C 0.271(3) 0.7607(18) 0.179(3) 0.065(8) Uani 0.413(7) 1 d D U P B 1
H67A H 0.3114 0.8033 0.1920 0.078 Uiso 0.413(7) 1 calc R U P B 1
H67B H 0.2271 0.7695 0.1249 0.078 Uiso 0.413(7) 1 calc R U P B 1
C68 C 0.3182(17) 0.6879(17) 0.1789(19) 0.051(6) Uani 0.413(7) 1 d D U P B 1
H68 H 0.3427 0.6903 0.1364 0.061 Uiso 0.413(7) 1 calc R U P B 1
C69 C 0.2540(17) 0.6232(17) 0.1602(15) 0.049(6) Uani 0.413(7) 1 d D U P B 1
H69A H 0.2826 0.5757 0.1569 0.059 Uiso 0.413(7) 1 calc R U P B 1
H69B H 0.2079 0.6320 0.1074 0.059 Uiso 0.413(7) 1 calc R U P B 1
C70 C 0.3120(17) 0.7693(15) 0.7126(16) 0.081(7) Uani 0.413(7) 1 d D U P B 1
C71 C 0.3398(17) 0.8322(19) 0.775(2) 0.114(8) Uani 0.413(7) 1 d D U P B 1
H71A H 0.3734 0.8696 0.7591 0.137 Uiso 0.413(7) 1 calc R U P B 1
H71B H 0.3763 0.8113 0.8280 0.137 Uiso 0.413(7) 1 calc R U P B 1
C72 C 0.2643(18) 0.7115(16) 0.743(2) 0.105(7) Uani 0.413(7) 1 d D U P B 1
H72A H 0.3034 0.6903 0.7942 0.126 Uiso 0.413(7) 1 calc R U P B 1
H72B H 0.2451 0.6702 0.7032 0.126 Uiso 0.413(7) 1 calc R U P B 1
C73 C 0.2489(14) 0.8008(17) 0.6339(14) 0.084(6) Uani 0.413(7) 1 d D U P B 1
H73A H 0.2305 0.7601 0.5936 0.101 Uiso 0.413(7) 1 calc R U P B 1
H73B H 0.2777 0.8393 0.6135 0.101 Uiso 0.413(7) 1 calc R U P B 1
C74 C 0.1696(17) 0.8361(15) 0.6428(16) 0.083(7) Uani 0.413(7) 1 d D U P B 1
H74 H 0.1292 0.8550 0.5898 0.100 Uiso 0.413(7) 1 calc R U P B 1
C75 C 0.203(2) 0.9006(14) 0.7022(18) 0.098(8) Uani 0.413(7) 1 d D U P B 1
H75A H 0.2339 0.9365 0.6814 0.118 Uiso 0.413(7) 1 calc R U P B 1
H75B H 0.1545 0.9274 0.7082 0.118 Uiso 0.413(7) 1 calc R U P B 1
C76 C 0.2610(16) 0.8713(18) 0.783(2) 0.107(9) Uani 0.413(7) 1 d D U P B 1
H76 H 0.2796 0.9131 0.8229 0.128 Uiso 0.413(7) 1 calc R U P B 1
C77 C 0.221(2) 0.810(2) 0.8139(17) 0.103(9) Uani 0.413(7) 1 d D U P B 1
H77A H 0.1741 0.8316 0.8270 0.124 Uiso 0.413(7) 1 calc R U P B 1
H77B H 0.2636 0.7900 0.8643 0.124 Uiso 0.413(7) 1 calc R U P B 1
C78 C 0.1865(18) 0.7459(16) 0.7552(19) 0.097(8) Uani 0.413(7) 1 d D U P B 1
H78 H 0.1567 0.7080 0.7761 0.116 Uiso 0.413(7) 1 calc R U P B 1
C79 C 0.1308(17) 0.7732(16) 0.6724(18) 0.094(8) Uani 0.413(7) 1 d D U P B 1
H79A H 0.1192 0.7310 0.6340 0.113 Uiso 0.413(7) 1 calc R U P B 1
H79B H 0.0759 0.7901 0.6737 0.113 Uiso 0.413(7) 1 calc R U P B 1
C80 C 0.6143(9) 0.6222(7) 0.6628(13) 0.0374(19) Uani 0.413(7) 1 d DG U P B 1
C81 C 0.6887(11) 0.6620(6) 0.6773(13) 0.040(2) Uani 0.413(7) 1 d DG U P B 1
C82 C 0.7667(10) 0.6280(7) 0.7174(13) 0.041(2) Uani 0.413(7) 1 d DG U P B 1
C83 C 0.7702(9) 0.5542(8) 0.7430(14) 0.044(2) Uani 0.413(7) 1 d DG U P B 1
C84 C 0.6958(11) 0.5144(7) 0.7285(13) 0.046(2) Uani 0.413(7) 1 d DG U P B 1
C85 C 0.6178(9) 0.5484(8) 0.6884(13) 0.043(2) Uani 0.413(7) 1 d DG U P B 1
C86 C 0.2042(13) 0.6428(14) 0.4849(18) 0.056(3) Uani 0.413(7) 1 d G U P B 1
C87 C 0.2234(11) 0.5705(15) 0.5150(17) 0.062(4) Uani 0.413(7) 1 d DG U P B 1
C88 C 0.1589(13) 0.5186(13) 0.5024(15) 0.070(4) Uani 0.413(7) 1 d G U P B 1
H88 H 0.1720 0.4692 0.5230 0.084 Uiso 0.413(7) 1 calc R U P B 1
C89 C 0.0751(12) 0.5389(13) 0.4596(15) 0.078(4) Uani 0.413(7) 1 d DG U P B 1
C90 C 0.0559(12) 0.6112(14) 0.4295(16) 0.089(5) Uani 0.413(7) 1 d G U P B 1
H90 H -0.0013 0.6251 0.4002 0.106 Uiso 0.413(7) 1 calc R U P B 1
C91 C 0.1205(15) 0.6631(12) 0.4421(17) 0.068(4) Uani 0.413(7) 1 d DG U P B 1
C92 C 0.104(2) 0.7457(16) 0.416(3) 0.076(5) Uani 0.413(7) 1 d D U P B 1
H92A H 0.1576 0.7723 0.4304 0.114 Uiso 0.413(7) 1 calc R U P B 1
H92B H 0.0730 0.7481 0.3574 0.114 Uiso 0.413(7) 1 calc R U P B 1
H92C H 0.0693 0.7691 0.4427 0.114 Uiso 0.413(7) 1 calc R U P B 1
C93 C 0.3147(19) 0.548(3) 0.564(3) 0.067(5) Uani 0.413(7) 1 d D U P B 1
H93A H 0.3522 0.5908 0.5669 0.101 Uiso 0.413(7) 1 calc R U P B 1
H93B H 0.3201 0.5333 0.6178 0.101 Uiso 0.413(7) 1 calc R U P B 1
H93C H 0.3307 0.5061 0.5371 0.101 Uiso 0.413(7) 1 calc R U P B 1
C94 C 0.0035(17) 0.4810(18) 0.445(2) 0.112(7) Uani 0.413(7) 1 d D U P B 1
H94A H 0.0279 0.4333 0.4702 0.167 Uiso 0.413(7) 1 calc R U P B 1
H94B H -0.0362 0.4993 0.4688 0.167 Uiso 0.413(7) 1 calc R U P B 1
H94C H -0.0266 0.4737 0.3872 0.167 Uiso 0.413(7) 1 calc R U P B 1
O14 O 0.464(2) 0.821(2) 0.555(2) 0.051(3) Uani 0.413(7) 1 d D U P B 1
C95 C 0.504(2) 0.8709(17) 0.6238(18) 0.053(4) Uani 0.413(7) 1 d D U P B 1
H95A H 0.5178 0.8437 0.6752 0.063 Uiso 0.413(7) 1 calc R U P B 1
H95B H 0.4666 0.9138 0.6225 0.063 Uiso 0.413(7) 1 calc R U P B 1
C96 C 0.5833(15) 0.8964(18) 0.6122(14) 0.069(4) Uani 0.413(7) 1 d D U P B 1
H96A H 0.6040 0.9449 0.6391 0.083 Uiso 0.413(7) 1 calc R U P B 1
H96B H 0.6291 0.8586 0.6320 0.083 Uiso 0.413(7) 1 calc R U P B 1
C97 C 0.5504(19) 0.9037(16) 0.5218(14) 0.071(5) Uani 0.413(7) 1 d D U P B 1
H97A H 0.5123 0.9474 0.5031 0.086 Uiso 0.413(7) 1 calc R U P B 1
H97B H 0.5974 0.9082 0.5023 0.086 Uiso 0.413(7) 1 calc R U P B 1
C98 C 0.503(6) 0.832(5) 0.495(4) 0.059(5) Uani 0.413(7) 1 d D U P B 1
H98A H 0.4600 0.8359 0.4402 0.071 Uiso 0.413(7) 1 calc R U P B 1
H98B H 0.5423 0.7901 0.4972 0.071 Uiso 0.413(7) 1 calc R U P B 1
S2 S 0.3079(9) 0.9281(7) 0.4809(9) 0.047(3) Uani 0.413(7) 1 d D U P B 1
O11 O 0.2956(15) 0.8480(11) 0.4997(18) 0.064(6) Uani 0.413(7) 1 d D U P B 1
O12 O 0.3502(19) 0.9393(13) 0.4274(17) 0.053(5) Uani 0.413(7) 1 d D U P B 1
O13 O 0.324(3) 0.9790(14) 0.5469(17) 0.062(7) Uani 0.413(7) 1 d D U P B 1
C99 C 0.1977(15) 0.9503(14) 0.4200(15) 0.055(5) Uani 0.413(7) 1 d D U P B 1
F16 F 0.1709(15) 0.9117(11) 0.3503(12) 0.056(4) Uani 0.413(7) 1 d D U P B 1
F17 F 0.1959(16) 1.0239(10) 0.4022(16) 0.060(5) Uani 0.413(7) 1 d D U P B 1
F18 F 0.1461(19) 0.9386(15) 0.4574(18) 0.061(5) Uani 0.413(7) 1 d D U P B 1
Cr2A Cr 0.3499(7) 0.7300(5) 0.5209(8) 0.0495(15) Uani 0.587(7) 1 d D U P B 2
F11A F 0.5385(9) 0.4849(7) 0.6669(11) 0.055(3) Uani 0.587(7) 1 d D U P B 2
F12A F 0.6879(10) 0.4205(5) 0.7486(10) 0.056(2) Uani 0.587(7) 1 d D U P B 2
N13A N 0.2684(11) 0.6708(8) 0.4983(14) 0.047(3) Uani 0.587(7) 1 d D U P B 2
F13A F 0.8345(8) 0.4971(7) 0.7826(13) 0.055(3) Uani 0.587(7) 1 d D U P B 2
F14A F 0.8297(10) 0.6409(7) 0.7288(13) 0.057(2) Uani 0.587(7) 1 d D U P B 2
F15A F 0.6784(11) 0.7085(5) 0.6503(11) 0.052(2) Uani 0.587(7) 1 d D U P B 2
N11A N 0.4197(16) 0.6656(17) 0.4763(11) 0.049(4) Uani 0.587(7) 1 d D U P B 2
C51A C 0.415(2) 0.648(3) 0.4010(12) 0.055(4) Uani 0.587(7) 1 d D U P B 2
C52A C 0.4833(13) 0.6000(10) 0.4079(11) 0.043(5) Uani 0.587(7) 1 d D U P B 2
H52A H 0.4929 0.5768 0.3644 0.052 Uiso 0.587(7) 1 calc R U P B 2
C53A C 0.5336(13) 0.5926(10) 0.4875(11) 0.043(5) Uani 0.587(7) 1 d D U P B 2
H53A H 0.5852 0.5655 0.5093 0.051 Uiso 0.587(7) 1 calc R U P B 2
C54A C 0.4936(16) 0.6331(16) 0.5307(9) 0.045(6) Uani 0.587(7) 1 d D U P B 2
C55A C 0.5211(9) 0.6356(8) 0.6142(9) 0.038(3) Uani 0.587(7) 1 d D U P B 2
C56A C 0.4825(10) 0.6657(7) 0.6654(9) 0.034(4) Uani 0.587(7) 1 d D U P B 2
C57A C 0.5140(10) 0.6561(8) 0.7494(9) 0.041(4) Uani 0.587(7) 1 d D U P B 2
H57A H 0.5659 0.6330 0.7815 0.049 Uiso 0.587(7) 1 calc R U P B 2
C58A C 0.4553(10) 0.6866(9) 0.7762(9) 0.048(4) Uani 0.587(7) 1 d D U P B 2
H58A H 0.4577 0.6859 0.8299 0.057 Uiso 0.587(7) 1 calc R U P B 2
C59A C 0.3893(18) 0.720(3) 0.7079(12) 0.066(6) Uani 0.587(7) 1 d D U P B 2
N12A N 0.4062(15) 0.7056(18) 0.6412(9) 0.051(5) Uani 0.587(7) 1 d D U P B 2
C60A C 0.3405(17) 0.6668(19) 0.3266(14) 0.064(6) Uani 0.587(7) 1 d D U P B 2
C61A C 0.3661(16) 0.664(2) 0.2518(16) 0.073(7) Uani 0.587(7) 1 d D U P B 2
H61C H 0.4090 0.7034 0.2577 0.087 Uiso 0.587(7) 1 calc R U P B 2
H61D H 0.3928 0.6151 0.2508 0.087 Uiso 0.587(7) 1 calc R U P B 2
C62A C 0.298(3) 0.745(2) 0.328(2) 0.062(8) Uani 0.587(7) 1 d D U P B 2
H62C H 0.2742 0.7448 0.3707 0.075 Uiso 0.587(7) 1 calc R U P B 2
H62D H 0.3406 0.7850 0.3396 0.075 Uiso 0.587(7) 1 calc R U P B 2
C63A C 0.2678(15) 0.6094(17) 0.3155(15) 0.072(6) Uani 0.587(7) 1 d D U P B 2
H63C H 0.2898 0.5579 0.3170 0.087 Uiso 0.587(7) 1 calc R U P B 2
H63D H 0.2477 0.6147 0.3603 0.087 Uiso 0.587(7) 1 calc R U P B 2
C64A C 0.1937(16) 0.6220(16) 0.2355(14) 0.084(7) Uani 0.587(7) 1 d D U P B 2
H64A H 0.1485 0.5840 0.2291 0.100 Uiso 0.587(7) 1 calc R U P B 2
C65A C 0.158(2) 0.7018(17) 0.236(2) 0.086(7) Uani 0.587(7) 1 d D U P B 2
H65C H 0.1095 0.7111 0.1846 0.103 Uiso 0.587(7) 1 calc R U P B 2
H65D H 0.1376 0.7067 0.2805 0.103 Uiso 0.587(7) 1 calc R U P B 2
C66A C 0.227(2) 0.7575(18) 0.246(2) 0.076(7) Uani 0.587(7) 1 d D U P B 2
H66A H 0.2033 0.8087 0.2458 0.091 Uiso 0.587(7) 1 calc R U P B 2
C67A C 0.254(2) 0.7524(16) 0.175(2) 0.082(8) Uani 0.587(7) 1 d D U P B 2
H67C H 0.2964 0.7917 0.1791 0.099 Uiso 0.587(7) 1 calc R U P B 2
H67D H 0.2043 0.7610 0.1244 0.099 Uiso 0.587(7) 1 calc R U P B 2
C68A C 0.2921(14) 0.6754(17) 0.1714(15) 0.077(7) Uani 0.587(7) 1 d D U P B 2
H68A H 0.3109 0.6716 0.1251 0.093 Uiso 0.587(7) 1 calc R U P B 2
C69A C 0.2245(16) 0.6150(14) 0.1664(16) 0.086(7) Uani 0.587(7) 1 d D U P B 2
H69C H 0.1756 0.6204 0.1147 0.103 Uiso 0.587(7) 1 calc R U P B 2
H69D H 0.2491 0.5647 0.1675 0.103 Uiso 0.587(7) 1 calc R U P B 2
C70A C 0.3150(11) 0.7617(10) 0.7172(9) 0.064(5) Uani 0.587(7) 1 d D U P B 2
C71A C 0.3249(10) 0.8472(10) 0.7135(9) 0.072(4) Uani 0.587(7) 1 d D U P B 2
H71C H 0.3780 0.8635 0.7570 0.086 Uiso 0.587(7) 1 calc R U P B 2
H71D H 0.3281 0.8613 0.6613 0.086 Uiso 0.587(7) 1 calc R U P B 2
C72A C 0.3106(8) 0.7424(10) 0.7995(7) 0.058(4) Uani 0.587(7) 1 d D U P B 2
H72C H 0.3625 0.7604 0.8432 0.070 Uiso 0.587(7) 1 calc R U P B 2
H72D H 0.3075 0.6874 0.8046 0.070 Uiso 0.587(7) 1 calc R U P B 2
C73A C 0.2326(8) 0.7344(12) 0.6513(8) 0.075(4) Uani 0.587(7) 1 d D U P B 2
H73C H 0.2345 0.7447 0.5978 0.089 Uiso 0.587(7) 1 calc R U P B 2
H73D H 0.2270 0.6797 0.6563 0.089 Uiso 0.587(7) 1 calc R U P B 2
C74A C 0.1567(11) 0.7740(14) 0.6587(10) 0.095(6) Uani 0.587(7) 1 d D U P B 2
H74A H 0.1037 0.7591 0.6131 0.114 Uiso 0.587(7) 1 calc R U P B 2
C75A C 0.1688(13) 0.8592(14) 0.6582(11) 0.101(6) Uani 0.587(7) 1 d D U P B 2
H75C H 0.1692 0.8743 0.6053 0.121 Uiso 0.587(7) 1 calc R U P B 2
H75D H 0.1200 0.8842 0.6651 0.121 Uiso 0.587(7) 1 calc R U P B 2
C76A C 0.2489(10) 0.8855(11) 0.7229(10) 0.084(5) Uani 0.587(7) 1 d D U P B 2
H76A H 0.2541 0.9410 0.7192 0.101 Uiso 0.587(7) 1 calc R U P B 2
C77A C 0.2439(13) 0.8649(11) 0.8046(9) 0.079(5) Uani 0.587(7) 1 d D U P B 2
H77C H 0.1958 0.8915 0.8110 0.095 Uiso 0.587(7) 1 calc R U P B 2
H77D H 0.2967 0.8802 0.8490 0.095 Uiso 0.587(7) 1 calc R U P B 2
C78A C 0.2315(10) 0.7794(11) 0.8078(9) 0.072(5) Uani 0.587(7) 1 d D U P B 2
H78A H 0.2281 0.7653 0.8605 0.086 Uiso 0.587(7) 1 calc R U P B 2
C79A C 0.1500(10) 0.7534(13) 0.7376(9) 0.087(6) Uani 0.587(7) 1 d D U P B 2
H79C H 0.1434 0.6985 0.7403 0.104 Uiso 0.587(7) 1 calc R U P B 2
H79D H 0.0997 0.7778 0.7419 0.104 Uiso 0.587(7) 1 calc R U P B 2
C80A C 0.6060(6) 0.5991(5) 0.6601(9) 0.0374(19) Uani 0.587(7) 1 d DG U P B 2
C81A C 0.6810(7) 0.6384(4) 0.6757(8) 0.040(2) Uani 0.587(7) 1 d DG U P B 2
C82A C 0.7585(6) 0.6040(5) 0.7168(9) 0.041(2) Uani 0.587(7) 1 d DG U P B 2
C83A C 0.7610(6) 0.5302(5) 0.7423(9) 0.044(2) Uani 0.587(7) 1 d DG U P B 2
C84A C 0.6861(7) 0.4909(4) 0.7266(9) 0.046(2) Uani 0.587(7) 1 d DG U P B 2
C85A C 0.6086(6) 0.5253(5) 0.6855(9) 0.043(2) Uani 0.587(7) 1 d DG U P B 2
C86A C 0.2086(9) 0.6216(9) 0.4977(12) 0.056(3) Uani 0.587(7) 1 d G U P B 2
C87A C 0.2327(7) 0.5518(10) 0.5331(12) 0.062(4) Uani 0.587(7) 1 d DG U P B 2
C88A C 0.1713(8) 0.4994(8) 0.5303(10) 0.070(4) Uani 0.587(7) 1 d G U P B 2
H88A H 0.1878 0.4516 0.5545 0.084 Uiso 0.587(7) 1 calc R U P B 2
C89A C 0.0859(8) 0.5167(8) 0.4922(10) 0.078(4) Uani 0.587(7) 1 d DG U P B 2
C90A C 0.0619(7) 0.5866(9) 0.4568(10) 0.089(5) Uani 0.587(7) 1 d G U P B 2
H90A H 0.0035 0.5984 0.4307 0.106 Uiso 0.587(7) 1 calc R U P B 2
C91A C 0.1232(9) 0.6390(8) 0.4596(11) 0.068(4) Uani 0.587(7) 1 d DG U P B 2
C92A C 0.0927(16) 0.7176(11) 0.4233(18) 0.076(5) Uani 0.587(7) 1 d D U P B 2
H92D H 0.1419 0.7490 0.4291 0.114 Uiso 0.587(7) 1 calc R U P B 2
H92E H 0.0570 0.7126 0.3662 0.114 Uiso 0.587(7) 1 calc R U P B 2
H92F H 0.0599 0.7410 0.4517 0.114 Uiso 0.587(7) 1 calc R U P B 2
C93A C 0.3268(13) 0.532(2) 0.575(2) 0.067(5) Uani 0.587(7) 1 d D U P B 2
H93D H 0.3321 0.4810 0.5966 0.101 Uiso 0.587(7) 1 calc R U P B 2
H93E H 0.3548 0.5353 0.5365 0.101 Uiso 0.587(7) 1 calc R U P B 2
H93F H 0.3536 0.5672 0.6194 0.101 Uiso 0.587(7) 1 calc R U P B 2
C94A C 0.0209(12) 0.4570(13) 0.4919(17) 0.112(7) Uani 0.587(7) 1 d D U P B 2
H94D H 0.0506 0.4121 0.5197 0.167 Uiso 0.587(7) 1 calc R U P B 2
H94E H -0.0148 0.4766 0.5194 0.167 Uiso 0.587(7) 1 calc R U P B 2
H94F H -0.0147 0.4443 0.4362 0.167 Uiso 0.587(7) 1 calc R U P B 2
O14A O 0.4572(15) 0.8048(14) 0.5475(15) 0.051(3) Uani 0.587(7) 1 d D U P B 2
C95A C 0.4973(15) 0.8440(10) 0.6251(12) 0.053(4) Uani 0.587(7) 1 d D U P B 2
H95C H 0.5356 0.8099 0.6664 0.063 Uiso 0.587(7) 1 calc R U P B 2
H95D H 0.4539 0.8635 0.6444 0.063 Uiso 0.587(7) 1 calc R U P B 2
C96A C 0.5465(12) 0.9072(11) 0.6074(11) 0.069(4) Uani 0.587(7) 1 d D U P B 2
H96C H 0.5102 0.9520 0.5877 0.083 Uiso 0.587(7) 1 calc R U P B 2
H96D H 0.5961 0.9210 0.6559 0.083 Uiso 0.587(7) 1 calc R U P B 2
C97A C 0.5734(12) 0.8762(10) 0.5443(11) 0.071(5) Uani 0.587(7) 1 d D U P B 2
H97C H 0.6285 0.8502 0.5688 0.086 Uiso 0.587(7) 1 calc R U P B 2
H97D H 0.5793 0.9168 0.5091 0.086 Uiso 0.587(7) 1 calc R U P B 2
C98A C 0.506(4) 0.822(3) 0.497(2) 0.059(5) Uani 0.587(7) 1 d D U P B 2
H98C H 0.4686 0.8453 0.4455 0.071 Uiso 0.587(7) 1 calc R U P B 2
H98D H 0.5314 0.7764 0.4850 0.071 Uiso 0.587(7) 1 calc R U P B 2
S2A S 0.2916(7) 0.9048(6) 0.4811(7) 0.068(3) Uani 0.587(7) 1 d D U P B 2
O11A O 0.2823(11) 0.8260(8) 0.5046(12) 0.073(5) Uani 0.587(7) 1 d D U P B 2
O12A O 0.3358(14) 0.9129(10) 0.4279(12) 0.069(5) Uani 0.587(7) 1 d D U P B 2
O13A O 0.3155(19) 0.9549(10) 0.5506(13) 0.076(6) Uani 0.587(7) 1 d D U P B 2
C99A C 0.1821(12) 0.9271(13) 0.4224(13) 0.071(5) Uani 0.587(7) 1 d D U P B 2
F16A F 0.1546(13) 0.8836(10) 0.3575(11) 0.091(5) Uani 0.587(7) 1 d D U P B 2
F17A F 0.1740(12) 0.9991(10) 0.3969(12) 0.078(4) Uani 0.587(7) 1 d D U P B 2
F18A F 0.1341(15) 0.9180(13) 0.4641(15) 0.090(6) Uani 0.587(7) 1 d D U P B 2

loop_
_atom_site_aniso_label
_atom_site_aniso_U_11
_atom_site_aniso_U_22
_atom_site_aniso_U_33
_atom_site_aniso_U_23
_atom_site_aniso_U_13
_atom_site_aniso_U_12
Cr1 0.067(3) 0.044(3) 0.046(2) -0.003(2) 0.027(2) -0.005(2)
F1 0.071(6) 0.033(10) 0.074(4) 0.010(7) 0.022(5) 0.004(5)
F2 0.071(9) 0.022(7) 0.078(3) 0.007(7) 0.026(6) -0.002(6)
F3 0.071(5) 0.053(11) 0.074(8) -0.024(8) 0.030(4) -0.015(6)
F4 0.067(6) 0.033(10) 0.078(4) -0.006(7) 0.015(4) 0.011(5)
F5 0.080(9) 0.023(7) 0.062(3) 0.002(7) 0.024(6) 0.005(6)
N3 0.059(6) 0.062(8) 0.043(6) -0.005(5) 0.017(5) -0.004(4)
N1 0.069(7) 0.030(9) 0.043(5) 0.005(5) 0.022(4) 0.004(6)
C1 0.078(8) 0.046(13) 0.050(6) 0.001(7) 0.028(6) -0.003(8)
C2 0.072(9) 0.026(13) 0.042(5) 0.008(7) 0.020(6) 0.014(8)
C3 0.064(8) 0.011(11) 0.043(5) 0.005(7) 0.016(5) 0.013(8)
C4 0.062(7) 0.014(12) 0.041(5) 0.011(6) 0.017(5) 0.011(8)
C5 0.067(6) 0.017(12) 0.043(4) 0.002(6) 0.020(4) 0.004(7)
C6 0.061(10) 0.04(2) 0.048(6) -0.007(9) 0.026(6) -0.014(13)
C7 0.055(8) 0.06(3) 0.048(5) 0.002(9) 0.024(5) -0.007(15)
C8 0.069(10) 0.10(3) 0.048(5) -0.008(9) 0.027(6) -0.026(16)
C9 0.073(4) 0.072(6) 0.053(4) -0.009(4) 0.030(3) -0.019(4)
N2 0.060(6) 0.033(11) 0.050(4) -0.002(4) 0.025(4) -0.005(6)
C10 0.083(9) 0.078(11) 0.043(8) -0.017(7) 0.029(6) -0.026(7)
C11 0.099(13) 0.092(12) 0.055(11) -0.025(8) 0.044(9) -0.047(9)
C12 0.074(9) 0.087(10) 0.040(8) -0.007(7) 0.025(7) -0.023(7)
C13 0.075(9) 0.041(9) 0.049(7) -0.009(6) 0.030(6) -0.006(7)
C14 0.075(9) 0.045(8) 0.041(7) 0.001(6) 0.034(6) 0.003(7)
C15 0.115(13) 0.074(10) 0.062(9) -0.027(7) 0.059(8) -0.038(9)
C16 0.110(13) 0.102(13) 0.060(9) -0.026(8) 0.050(8) -0.046(9)
C17 0.106(11) 0.108(13) 0.050(9) -0.031(9) 0.050(8) -0.047(9)
C18 0.074(9) 0.080(10) 0.040(8) -0.003(6) 0.020(6) -0.015(7)
C19 0.066(9) 0.066(9) 0.033(7) -0.001(6) 0.021(6) 0.001(7)
C20 0.077(8) 0.126(12) 0.056(8) -0.027(8) 0.036(6) -0.041(8)
C21 0.103(11) 0.127(11) 0.061(9) -0.026(8) 0.032(8) -0.042(8)
C22 0.092(10) 0.137(14) 0.056(7) -0.023(8) 0.037(7) -0.049(10)
C23 0.085(9) 0.129(14) 0.064(9) -0.025(9) 0.036(7) -0.038(9)
C24 0.088(11) 0.145(14) 0.062(10) -0.031(9) 0.039(8) -0.044(10)
C25 0.098(11) 0.135(14) 0.056(11) -0.034(10) 0.040(9) -0.055(10)
C26 0.105(12) 0.131(13) 0.071(10) -0.036(9) 0.043(9) -0.044(10)
C27 0.099(14) 0.140(14) 0.062(10) -0.033(9) 0.040(9) -0.052(11)
C28 0.089(11) 0.144(15) 0.066(10) -0.034(9) 0.039(8) -0.052(10)
C29 0.087(11) 0.146(16) 0.065(9) -0.023(9) 0.039(8) -0.050(10)
C30 0.063(5) 0.021(7) 0.045(4) -0.001(6) 0.022(4) 0.004(5)
C31 0.062(5) 0.027(7) 0.033(4) -0.008(6) 0.016(4) 0.004(5)
C32 0.062(6) 0.030(7) 0.056(5) -0.006(6) 0.021(5) 0.008(5)
C33 0.064(6) 0.026(7) 0.048(5) -0.007(7) 0.019(4) 0.000(5)
C34 0.068(6) 0.024(7) 0.056(5) 0.000(6) 0.021(4) -0.001(5)
C35 0.069(6) 0.022(7) 0.054(5) -0.001(6) 0.023(5) -0.002(5)
C36 0.068(6) 0.072(9) 0.045(7) -0.008(6) 0.007(5) 0.000(5)
C37 0.064(7) 0.076(10) 0.063(8) -0.016(8) 0.007(6) -0.001(6)
C38 0.065(7) 0.089(12) 0.151(13) 0.012(10) -0.011(7) -0.004(8)
C39 0.084(6) 0.085(12) 0.145(13) 0.006(10) -0.007(7) -0.003(8)
C40 0.084(6) 0.080(11) 0.103(12) 0.009(8) -0.003(6) -0.004(7)
C41 0.072(6) 0.069(9) 0.063(10) -0.005(6) 0.014(6) -0.001(5)
C42 0.078(6) 0.083(8) 0.030(15) -0.009(13) 0.013(7) -0.007(6)
C43 0.060(10) 0.084(11) 0.087(9) -0.009(10) 0.021(9) 0.005(8)
C44 0.092(9) 0.100(17) 0.26(2) 0.045(14) -0.028(11) -0.006(11)
O4 0.090(6) 0.037(8) 0.046(4) -0.003(4) 0.031(4) -0.003(4)
C45 0.097(11) 0.035(10) 0.046(7) -0.002(6) 0.030(7) -0.002(6)
C46 0.118(14) 0.071(7) 0.060(9) 0.022(7) 0.040(9) 0.015(9)
C47 0.156(11) 0.064(11) 0.057(8) 0.014(6) 0.042(6) 0.005(9)
C48 0.118(8) 0.067(9) 0.045(6) 0.004(6) 0.032(6) -0.014(6)
S1 0.070(4) 0.047(4) 0.083(4) -0.006(3) 0.030(3) -0.013(3)
O1 0.076(8) 0.050(7) 0.119(10) 0.000(6) 0.029(7) -0.008(6)
O2 0.103(12) 0.072(11) 0.101(10) -0.015(8) 0.051(9) -0.004(8)
O3 0.065(9) 0.053(10) 0.082(7) -0.010(6) 0.025(6) -0.009(7)
C49 0.068(8) 0.068(10) 0.071(8) -0.002(7) 0.024(6) -0.016(7)
F6 0.077(8) 0.064(8) 0.069(6) -0.006(5) 0.030(6) -0.025(6)
F7 0.101(10) 0.080(11) 0.125(10) -0.012(8) 0.068(8) -0.020(7)
F8 0.070(8) 0.091(11) 0.078(6) 0.015(6) 0.016(6) -0.022(6)
Cr1A 0.067(3) 0.044(3) 0.046(2) -0.003(2) 0.027(2) -0.005(2)
F1A 0.071(6) 0.033(10) 0.074(4) 0.010(7) 0.022(5) 0.004(5)
F2A 0.071(9) 0.022(7) 0.078(3) 0.007(7) 0.026(6) -0.002(6)
F3A 0.071(5) 0.053(11) 0.074(8) -0.024(8) 0.030(4) -0.015(6)
F4A 0.067(6) 0.033(10) 0.078(4) -0.006(7) 0.015(4) 0.011(5)
F5A 0.080(9) 0.023(7) 0.062(3) 0.002(7) 0.024(6) 0.005(6)
N3A 0.059(6) 0.062(8) 0.043(6) -0.005(5) 0.017(5) -0.004(4)
N1A 0.069(7) 0.030(9) 0.043(5) 0.005(5) 0.022(4) 0.004(6)
C1A 0.078(8) 0.046(13) 0.050(6) 0.001(7) 0.028(6) -0.003(8)
C2A 0.072(9) 0.026(13) 0.042(5) 0.008(7) 0.020(6) 0.014(8)
C3A 0.064(8) 0.011(11) 0.043(5) 0.005(7) 0.016(5) 0.013(8)
C4A 0.062(7) 0.014(12) 0.041(5) 0.011(6) 0.017(5) 0.011(8)
C5A 0.067(6) 0.017(12) 0.043(4) 0.002(6) 0.020(4) 0.004(7)
C6A 0.056(10) 0.04(2) 0.045(6) 0.006(8) 0.018(6) -0.004(12)
C7A 0.055(8) 0.06(3) 0.048(5) 0.002(9) 0.024(5) -0.007(15)
C8A 0.069(10) 0.10(3) 0.048(5) -0.008(9) 0.027(6) -0.026(16)
C9A 0.073(4) 0.072(6) 0.053(4) -0.009(4) 0.030(3) -0.019(4)
N2A 0.060(6) 0.033(11) 0.050(4) -0.002(4) 0.025(4) -0.005(6)
C10A 0.109(11) 0.061(13) 0.081(12) -0.020(9) 0.059(10) -0.021(9)
C11A 0.108(16) 0.064(12) 0.10(2) -0.012(10) 0.058(15) -0.018(9)
C12A 0.107(12) 0.070(13) 0.099(14) -0.012(11) 0.055(10) -0.019(10)
C13A 0.134(16) 0.115(19) 0.092(12) -0.030(11) 0.069(11) -0.033(13)
C14A 0.142(17) 0.095(16) 0.101(14) -0.026(11) 0.080(12) -0.030(12)
C15A 0.123(19) 0.095(16) 0.104(15) -0.018(10) 0.061(13) -0.024(13)
C16A 0.115(14) 0.059(13) 0.108(16) -0.010(10) 0.062(11) -0.014(10)
C17A 0.109(13) 0.057(12) 0.101(15) -0.021(9) 0.069(11) -0.012(9)
C18A 0.120(14) 0.058(12) 0.111(14) -0.018(10) 0.071(11) -0.015(9)
C19A 0.147(17) 0.085(15) 0.116(14) -0.030(11) 0.079(12) -0.029(12)
C20A 0.070(9) 0.065(10) 0.048(8) -0.009(6) 0.035(6) -0.020(7)
C21A 0.072(9) 0.057(10) 0.046(8) -0.006(7) 0.030(7) -0.019(7)
C22A 0.075(9) 0.052(9) 0.047(8) -0.016(6) 0.036(7) -0.020(7)
C23A 0.081(9) 0.065(12) 0.053(8) -0.007(7) 0.038(7) -0.026(8)
C24A 0.078(10) 0.062(11) 0.056(9) -0.011(8) 0.038(8) -0.017(8)
C25A 0.049(10) 0.064(10) 0.040(9) -0.004(7) 0.016(8) -0.015(8)
C26A 0.069(9) 0.056(10) 0.050(10) -0.007(7) 0.031(8) -0.011(7)
C27A 0.073(11) 0.048(10) 0.039(8) -0.012(7) 0.026(8) -0.019(8)
C28A 0.078(11) 0.056(10) 0.053(9) -0.009(7) 0.033(8) -0.014(8)
C29A 0.076(10) 0.074(11) 0.052(10) -0.002(9) 0.035(8) -0.005(8)
C30A 0.063(5) 0.021(7) 0.045(4) -0.001(6) 0.022(4) 0.004(5)
C31A 0.062(5) 0.027(7) 0.033(4) -0.008(6) 0.016(4) 0.004(5)
C32A 0.062(6) 0.030(7) 0.056(5) -0.006(6) 0.021(5) 0.008(5)
C33A 0.064(6) 0.026(7) 0.048(5) -0.007(7) 0.019(4) 0.000(5)
C34A 0.068(6) 0.024(7) 0.056(5) 0.000(6) 0.021(4) -0.001(5)
C35A 0.069(6) 0.022(7) 0.054(5) -0.001(6) 0.023(5) -0.002(5)
C36A 0.068(6) 0.072(9) 0.045(7) -0.008(6) 0.007(5) 0.000(5)
C37A 0.064(7) 0.076(10) 0.063(8) -0.016(8) 0.007(6) -0.001(6)
C38A 0.065(7) 0.089(12) 0.151(13) 0.012(10) -0.011(7) -0.004(8)
C39A 0.084(6) 0.085(12) 0.145(13) 0.006(10) -0.007(7) -0.003(8)
C40A 0.084(6) 0.080(11) 0.103(12) 0.009(8) -0.003(6) -0.004(7)
C41A 0.072(6) 0.069(9) 0.063(10) -0.005(6) 0.014(6) -0.001(5)
C42A 0.078(6) 0.083(8) 0.030(15) -0.009(13) 0.013(7) -0.007(6)
C43A 0.060(10) 0.084(11) 0.087(9) -0.009(10) 0.021(9) 0.005(8)
C44A 0.092(9) 0.100(17) 0.26(2) 0.045(14) -0.028(11) -0.006(11)
O4A 0.090(6) 0.037(8) 0.046(4) -0.003(4) 0.031(4) -0.003(4)
C45A 0.097(11) 0.035(10) 0.046(7) -0.002(6) 0.030(7) -0.002(6)
C46A 0.118(14) 0.071(7) 0.060(9) 0.022(7) 0.040(9) 0.015(9)
C47A 0.156(11) 0.064(11) 0.057(8) 0.014(6) 0.042(6) 0.005(9)
C48A 0.118(8) 0.067(9) 0.045(6) 0.004(6) 0.032(6) -0.014(6)
S1A 0.128(9) 0.066(7) 0.075(5) -0.008(4) 0.043(6) -0.024(5)
O1A 0.112(12) 0.058(8) 0.111(12) -0.006(7) 0.050(10) -0.021(7)
O2A 0.15(2) 0.081(15) 0.086(12) -0.015(11) 0.056(13) -0.015(12)
O3A 0.131(17) 0.059(13) 0.081(8) -0.009(7) 0.052(9) 0.000(11)
C49A 0.132(13) 0.077(14) 0.105(12) -0.009(10) 0.050(10) -0.032(10)
F6A 0.140(19) 0.081(12) 0.140(15) -0.006(10) 0.062(14) -0.038(10)
F7A 0.147(18) 0.097(16) 0.131(13) -0.016(11) 0.066(13) -0.031(12)
F8A 0.128(16) 0.110(17) 0.111(10) -0.005(10) 0.047(10) -0.042(11)
Cr2 0.0582(15) 0.050(5) 0.0440(15) 0.003(3) 0.0236(12) 0.014(3)
F11 0.059(4) 0.034(8) 0.072(5) 0.002(6) 0.024(3) -0.013(4)
F12 0.063(5) 0.018(6) 0.086(5) 0.016(5) 0.026(4) -0.015(5)
F13 0.050(4) 0.032(8) 0.080(3) 0.014(7) 0.020(3) -0.004(5)
F14 0.052(3) 0.028(8) 0.094(4) 0.001(7) 0.032(3) -0.012(4)
F15 0.069(4) 0.017(6) 0.077(4) 0.006(6) 0.036(3) -0.004(5)
N13 0.049(4) 0.047(9) 0.046(4) 0.013(7) 0.019(3) 0.021(5)
N11 0.062(4) 0.046(11) 0.042(3) 0.001(4) 0.021(3) 0.011(6)
C51 0.073(5) 0.051(12) 0.046(4) 0.001(4) 0.027(3) 0.012(6)
C52 0.064(7) 0.016(13) 0.056(5) -0.004(5) 0.030(5) -0.003(8)
C53 0.062(6) 0.016(13) 0.055(5) -0.003(6) 0.028(5) -0.004(8)
C54 0.056(5) 0.034(16) 0.048(4) -0.004(4) 0.025(3) 0.002(8)
C55 0.055(4) 0.016(6) 0.049(3) 0.000(4) 0.026(3) -0.005(4)
C56 0.043(5) 0.016(11) 0.045(4) -0.002(5) 0.019(4) -0.009(6)
C57 0.045(6) 0.035(12) 0.047(4) 0.000(6) 0.021(4) -0.005(7)
C58 0.050(6) 0.048(13) 0.048(5) 0.000(6) 0.023(4) -0.002(7)
C59 0.060(5) 0.098(16) 0.047(4) 0.007(5) 0.027(4) 0.020(8)
N12 0.054(4) 0.056(13) 0.048(3) 0.006(4) 0.025(3) 0.013(6)
C60 0.062(9) 0.054(13) 0.046(8) 0.003(6) 0.032(6) 0.014(7)
C61 0.064(12) 0.042(13) 0.049(9) -0.005(8) 0.034(9) 0.009(9)
C62 0.076(14) 0.059(13) 0.045(11) 0.011(8) 0.038(9) 0.021(9)
C63 0.063(11) 0.060(13) 0.033(8) 0.012(7) 0.034(7) 0.016(9)
C64 0.058(11) 0.056(12) 0.033(8) 0.010(7) 0.037(8) 0.019(8)
C65 0.079(13) 0.073(13) 0.031(11) 0.002(9) 0.028(10) 0.030(9)
C66 0.084(13) 0.062(14) 0.044(12) 0.005(8) 0.032(10) 0.029(9)
C67 0.098(17) 0.066(13) 0.041(13) -0.003(9) 0.037(13) 0.016(11)
C68 0.067(13) 0.052(12) 0.043(11) 0.001(8) 0.034(10) 0.001(9)
C69 0.070(13) 0.060(12) 0.033(9) -0.001(7) 0.038(9) 0.003(10)
C70 0.065(10) 0.114(15) 0.075(12) 0.003(9) 0.039(8) 0.027(9)
C71 0.091(12) 0.143(16) 0.114(15) -0.030(12) 0.044(11) 0.025(10)
C72 0.104(13) 0.120(15) 0.116(16) 0.007(11) 0.070(12) 0.025(10)
C73 0.077(11) 0.104(16) 0.079(11) 0.001(10) 0.038(8) 0.029(10)
C74 0.074(12) 0.093(14) 0.087(14) -0.011(10) 0.036(10) 0.021(10)
C75 0.084(15) 0.109(14) 0.107(15) -0.027(11) 0.043(11) 0.008(11)
C76 0.087(14) 0.130(16) 0.109(16) -0.017(11) 0.044(12) 0.021(11)
C77 0.080(15) 0.130(17) 0.109(16) -0.005(12) 0.045(12) 0.040(12)
C78 0.094(14) 0.116(15) 0.097(15) 0.009(11) 0.055(12) 0.029(11)
C79 0.081(13) 0.112(16) 0.101(16) -0.004(11) 0.049(11) 0.008(11)
C80 0.051(3) 0.019(5) 0.049(3) 0.002(4) 0.027(3) -0.003(3)
C81 0.052(3) 0.017(5) 0.059(3) 0.003(4) 0.030(3) -0.005(4)
C82 0.048(3) 0.020(5) 0.062(3) 0.002(4) 0.028(3) -0.009(4)
C83 0.048(3) 0.023(5) 0.064(4) 0.004(4) 0.023(3) -0.008(4)
C84 0.053(3) 0.022(5) 0.062(4) 0.008(4) 0.023(3) -0.010(4)
C85 0.053(3) 0.022(5) 0.057(3) 0.004(4) 0.022(3) -0.008(4)
C86 0.053(4) 0.066(9) 0.050(7) 0.013(6) 0.021(4) 0.013(5)
C87 0.061(5) 0.069(9) 0.056(9) 0.018(6) 0.022(5) 0.013(5)
C88 0.060(5) 0.078(9) 0.073(13) 0.019(7) 0.025(6) 0.011(6)
C89 0.053(6) 0.088(10) 0.087(13) 0.019(7) 0.018(7) 0.008(6)
C90 0.059(6) 0.096(11) 0.110(14) 0.032(7) 0.031(7) 0.015(6)
C91 0.055(4) 0.087(10) 0.061(9) 0.019(7) 0.019(5) 0.016(6)
C92 0.044(7) 0.093(12) 0.090(8) 0.031(9) 0.022(6) 0.013(9)
C93 0.063(6) 0.067(14) 0.072(11) 0.015(9) 0.026(6) 0.010(6)
C94 0.063(8) 0.102(13) 0.15(2) 0.038(11) 0.019(10) 0.003(8)
O14 0.062(4) 0.050(9) 0.048(4) 0.000(4) 0.028(3) 0.011(4)
C95 0.069(6) 0.047(12) 0.050(4) -0.002(7) 0.031(4) 0.008(7)
C96 0.079(11) 0.067(8) 0.071(6) 0.007(5) 0.039(7) 0.003(8)
C97 0.080(10) 0.068(11) 0.074(8) 0.006(6) 0.038(7) 0.005(8)
C98 0.067(6) 0.068(12) 0.053(4) 0.011(6) 0.034(4) 0.016(8)
S2 0.055(5) 0.027(5) 0.061(4) -0.003(4) 0.022(4) -0.011(3)
O11 0.047(9) 0.029(8) 0.123(13) 0.021(7) 0.039(8) -0.006(6)
O12 0.067(10) 0.020(12) 0.080(10) -0.008(9) 0.037(8) -0.012(8)
O13 0.088(12) 0.031(13) 0.068(9) 0.000(9) 0.030(8) -0.015(11)
C99 0.063(9) 0.045(11) 0.064(9) 0.005(7) 0.032(7) -0.006(7)
F16 0.058(9) 0.051(11) 0.057(7) 0.005(7) 0.017(6) -0.005(7)
F17 0.073(12) 0.036(9) 0.083(10) 0.011(7) 0.040(9) 0.000(7)
F18 0.065(9) 0.049(11) 0.077(10) 0.020(8) 0.037(8) -0.001(7)
Cr2A 0.0582(15) 0.050(5) 0.0440(15) 0.003(3) 0.0236(12) 0.014(3)
F11A 0.059(4) 0.034(8) 0.072(5) 0.002(6) 0.024(3) -0.013(4)
F12A 0.063(5) 0.018(6) 0.086(5) 0.016(5) 0.026(4) -0.015(5)
N13A 0.049(4) 0.047(9) 0.046(4) 0.013(7) 0.019(3) 0.021(5)
F13A 0.050(4) 0.032(8) 0.080(3) 0.014(7) 0.020(3) -0.004(5)
F14A 0.052(3) 0.028(8) 0.094(4) 0.001(7) 0.032(3) -0.012(4)
F15A 0.069(4) 0.017(6) 0.077(4) 0.006(6) 0.036(3) -0.004(5)
N11A 0.062(4) 0.046(11) 0.042(3) 0.001(4) 0.021(3) 0.011(6)
C51A 0.073(5) 0.051(12) 0.046(4) 0.001(4) 0.027(3) 0.012(6)
C52A 0.064(7) 0.016(13) 0.056(5) -0.004(5) 0.030(5) -0.003(8)
C53A 0.062(6) 0.016(13) 0.055(5) -0.003(6) 0.028(5) -0.004(8)
C54A 0.056(5) 0.034(16) 0.048(4) -0.004(4) 0.025(3) 0.002(8)
C55A 0.055(4) 0.016(6) 0.049(3) 0.000(4) 0.026(3) -0.005(4)
C56A 0.043(5) 0.016(11) 0.045(4) -0.002(5) 0.019(4) -0.009(6)
C57A 0.045(6) 0.035(12) 0.047(4) 0.000(6) 0.021(4) -0.005(7)
C58A 0.050(6) 0.048(13) 0.048(5) 0.000(6) 0.023(4) -0.002(7)
C59A 0.060(5) 0.098(16) 0.047(4) 0.007(5) 0.027(4) 0.020(8)
N12A 0.054(4) 0.056(13) 0.048(3) 0.006(4) 0.025(3) 0.013(6)
C60A 0.080(9) 0.062(12) 0.049(7) -0.002(6) 0.024(6) 0.021(8)
C61A 0.093(14) 0.076(16) 0.055(9) -0.002(8) 0.034(9) 0.017(11)
C62A 0.073(12) 0.064(11) 0.052(11) 0.002(7) 0.026(8) 0.021(9)
C63A 0.088(11) 0.060(11) 0.067(11) -0.001(8) 0.028(7) 0.017(9)
C64A 0.093(13) 0.085(13) 0.067(11) 0.002(8) 0.024(8) 0.007(10)
C65A 0.084(12) 0.094(13) 0.069(14) -0.003(9) 0.016(9) 0.016(9)
C66A 0.087(11) 0.077(13) 0.051(11) 0.002(8) 0.013(9) 0.020(9)
C67A 0.092(15) 0.089(13) 0.053(11) -0.008(8) 0.013(10) 0.009(10)
C68A 0.092(14) 0.092(14) 0.046(9) 0.000(8) 0.024(9) 0.013(10)
C69A 0.098(14) 0.081(12) 0.075(12) -0.001(9) 0.029(10) 0.018(11)
C70A 0.054(7) 0.111(10) 0.035(7) 0.013(6) 0.026(6) 0.027(7)
C71A 0.070(8) 0.118(10) 0.043(8) 0.020(7) 0.039(7) 0.033(7)
C72A 0.056(7) 0.094(10) 0.032(6) 0.001(6) 0.024(5) 0.006(7)
C73A 0.059(7) 0.129(12) 0.039(6) 0.005(7) 0.023(5) 0.023(7)
C74A 0.069(10) 0.177(15) 0.041(8) -0.015(8) 0.021(7) 0.031(9)
C75A 0.079(10) 0.173(14) 0.051(9) -0.014(9) 0.024(7) 0.045(9)
C76A 0.076(9) 0.134(12) 0.049(8) 0.009(7) 0.030(7) 0.043(8)
C77A 0.067(11) 0.135(11) 0.044(8) -0.008(7) 0.031(7) 0.016(9)
C78A 0.063(8) 0.131(12) 0.028(7) -0.006(7) 0.025(6) 0.017(8)
C79A 0.053(8) 0.163(15) 0.047(8) -0.014(8) 0.022(6) 0.018(9)
C80A 0.051(3) 0.019(5) 0.049(3) 0.002(4) 0.027(3) -0.003(3)
C81A 0.052(3) 0.017(5) 0.059(3) 0.003(4) 0.030(3) -0.005(4)
C82A 0.048(3) 0.020(5) 0.062(3) 0.002(4) 0.028(3) -0.009(4)
C83A 0.048(3) 0.023(5) 0.064(4) 0.004(4) 0.023(3) -0.008(4)
C84A 0.053(3) 0.022(5) 0.062(4) 0.008(4) 0.023(3) -0.010(4)
C85A 0.053(3) 0.022(5) 0.057(3) 0.004(4) 0.022(3) -0.008(4)
C86A 0.053(4) 0.066(9) 0.050(7) 0.013(6) 0.021(4) 0.013(5)
C87A 0.061(5) 0.069(9) 0.056(9) 0.018(6) 0.022(5) 0.013(5)
C88A 0.060(5) 0.078(9) 0.073(13) 0.019(7) 0.025(6) 0.011(6)
C89A 0.053(6) 0.088(10) 0.087(13) 0.019(7) 0.018(7) 0.008(6)
C90A 0.059(6) 0.096(11) 0.110(14) 0.032(7) 0.031(7) 0.015(6)
C91A 0.055(4) 0.087(10) 0.061(9) 0.019(7) 0.019(5) 0.016(6)
C92A 0.044(7) 0.093(12) 0.090(8) 0.031(9) 0.022(6) 0.013(9)
C93A 0.063(6) 0.067(14) 0.072(11) 0.015(9) 0.026(6) 0.010(6)
C94A 0.063(8) 0.102(13) 0.15(2) 0.038(11) 0.019(10) 0.003(8)
O14A 0.062(4) 0.050(9) 0.048(4) 0.000(4) 0.028(3) 0.011(4)
C95A 0.069(6) 0.047(12) 0.050(4) -0.002(7) 0.031(4) 0.008(7)
C96A 0.079(11) 0.067(8) 0.071(6) 0.007(5) 0.039(7) 0.003(8)
C97A 0.080(10) 0.068(11) 0.074(8) 0.006(6) 0.038(7) 0.005(8)
C98A 0.067(6) 0.068(12) 0.053(4) 0.011(6) 0.034(4) 0.016(8)
S2A 0.064(5) 0.057(7) 0.090(4) 0.000(5) 0.037(3) 0.001(4)
O11A 0.068(9) 0.046(7) 0.110(10) 0.009(6) 0.039(7) 0.012(6)
O12A 0.081(11) 0.050(13) 0.082(8) 0.022(8) 0.037(8) 0.015(8)
O13A 0.104(13) 0.038(11) 0.073(8) 0.000(8) 0.020(7) 0.013(9)
C99A 0.075(9) 0.066(11) 0.078(9) 0.004(7) 0.034(7) -0.001(7)
F16A 0.091(10) 0.088(13) 0.092(8) -0.013(8) 0.031(6) -0.001(8)
F17A 0.074(10) 0.077(11) 0.089(8) 0.016(8) 0.038(7) 0.011(7)
F18A 0.083(10) 0.094(15) 0.102(9) 0.039(9) 0.044(7) 0.031(9)

loop_
_atom_type_symbol
_atom_type_description
_atom_type_scat_dispersion_real
_atom_type_scat_dispersion_imag
_atom_type_scat_source
C C 0.0033 0.0016 'International Tables Vol C Tables 4.2.6.8 and 6.1.1.4'
H H 0.0000 0.0000 'International Tables Vol C Tables 4.2.6.8 and 6.1.1.4'
Cr Cr 0.3209 0.6236 'International Tables Vol C Tables 4.2.6.8 and 6.1.1.4'
F F 0.0171 0.0103 'International Tables Vol C Tables 4.2.6.8 and 6.1.1.4'
N N 0.0061 0.0033 'International Tables Vol C Tables 4.2.6.8 and 6.1.1.4'
O O 0.0106 0.0060 'International Tables Vol C Tables 4.2.6.8 and 6.1.1.4'
S S 0.1246 0.1234 'International Tables Vol C Tables 4.2.6.8 and 6.1.1.4'

loop_
_geom_angle_atom_site_label_1
_geom_angle_atom_site_label_2
_geom_angle_atom_site_label_3
_geom_angle
N3 Cr1 N1 97.4(8)
N3 Cr1 O1 96.6(8)
N1 Cr1 O1 141.6(7)
N3 Cr1 N2 99.3(8)
N1 Cr1 N2 102.0(7)
O1 Cr1 N2 110.6(8)
N3 Cr1 O4 177.3(10)
N1 Cr1 O4 83.3(7)
O1 Cr1 O4 81.3(8)
N2 Cr1 O4 83.0(7)
C36 N3 Cr1 166.8(14)
C1 N1 C4 107.8(12)
C1 N1 Cr1 136.7(13)
C4 N1 Cr1 115.6(11)
N1 C1 C2 108.9(13)
N1 C1 C10 126.4(17)
C2 C1 C10 124.7(16)
C3 C2 C1 108.1(13)
C3 C2 H2 125.9
C1 C2 H2 125.9
C2 C3 C4 108.5(13)
C2 C3 H3 125.8
C4 C3 H3 125.8
C5 C4 N1 126.7(15)
C5 C4 C3 126.7(15)
N1 C4 C3 106.5(11)
C4 C5 C6 132.9(15)
C4 C5 C30 114.9(15)
C6 C5 C30 112.2(14)
N2 C6 C7 109.0(12)
N2 C6 C5 125.2(15)
C7 C6 C5 125.5(16)
C8 C7 C6 107.6(15)
C8 C7 H7 126.2
C6 C7 H7 126.2
C7 C8 C9 108.1(18)
C7 C8 H8 126.0
C9 C8 H8 126.0
N2 C9 C8 108(2)
N2 C9 C20 128.2(11)
C8 C9 C20 122.4(13)
C9 N2 C6 106.5(11)
C9 N2 Cr1 137.0(11)
C6 N2 Cr1 116.0(11)
C1 C10 C13 109.2(15)
C1 C10 C12 108.8(16)
C13 C10 C12 107.5(14)
C1 C10 C11 115.1(19)
C13 C10 C11 106.4(18)
C12 C10 C11 110(2)
C16 C11 C10 113(2)
C16 C11 H11A 109.1
C10 C11 H11A 109.1
C16 C11 H11B 109.1
C10 C11 H11B 109.1
H11A C11 H11B 107.8
C18 C12 C10 109.7(14)
C18 C12 H12A 109.7
C10 C12 H12A 109.7
C18 C12 H12B 109.7
C10 C12 H12B 109.7
H12A C12 H12B 108.2
C10 C13 C14 111.1(13)
C10 C13 H13A 109.4
C14 C13 H13A 109.4
C10 C13 H13B 109.4
C14 C13 H13B 109.4
H13A C13 H13B 108.0
C15 C14 C13 108.9(14)
C15 C14 C19 110.9(15)
C13 C14 C19 107.7(13)
C15 C14 H14 109.8
C13 C14 H14 109.8
C19 C14 H14 109.8
C16 C15 C14 111.3(15)
C16 C15 H15A 109.4
C14 C15 H15A 109.4
C16 C15 H15B 109.4
C14 C15 H15B 109.4
H15A C15 H15B 108.0
C15 C16 C17 112.2(17)
C15 C16 C11 105(2)
C17 C16 C11 108(2)
C15 C16 H16 110.3
C17 C16 H16 110.3
C11 C16 H16 110.3
C16 C17 C18 111.2(16)
C16 C17 H17A 109.4
C18 C17 H17A 109.4
C16 C17 H17B 109.4
C18 C17 H17B 109.4
H17A C17 H17B 108.0
C17 C18 C12 111.0(15)
C17 C18 C19 108.7(12)
C12 C18 C19 108.9(13)
C17 C18 H18 109.4
C12 C18 H18 109.4
C19 C18 H18 109.4
C14 C19 C18 109.0(12)
C14 C19 H19A 109.9
C18 C19 H19A 109.9
C14 C19 H19B 109.9
C18 C19 H19B 109.9
H19A C19 H19B 108.3
C9 C20 C23 112.5(14)
C9 C20 C22 109.0(13)
C23 C20 C22 108.0(16)
C9 C20 C21 112.1(14)
C23 C20 C21 108.2(18)
C22 C20 C21 106.8(17)
C20 C21 C26 112.2(17)
C20 C21 H21A 109.2
C26 C21 H21A 109.2
C20 C21 H21B 109.2
C26 C21 H21B 109.2
H21A C21 H21B 107.9
C20 C22 C28 112.1(14)
C20 C22 H22A 109.2
C28 C22 H22A 109.2
C20 C22 H22B 109.2
C28 C22 H22B 109.2
H22A C22 H22B 107.9
C20 C23 C24 112.6(15)
C20 C23 H23A 109.1
C24 C23 H23A 109.1
C20 C23 H23B 109.1
C24 C23 H23B 109.1
H23A C23 H23B 107.8
C29 C24 C25 111.6(16)
C29 C24 C23 107.0(17)
C25 C24 C23 105(2)
C29 C24 H24 111.0
C25 C24 H24 111.0
C23 C24 H24 111.0
C26 C25 C24 113.1(17)
C26 C25 H25A 109.0
C24 C25 H25A 109.0
C26 C25 H25B 109.0
C24 C25 H25B 109.0
H25A C25 H25B 107.8
C25 C26 C27 110.6(17)
C25 C26 C21 106.2(16)
C27 C26 C21 108.3(18)
C25 C26 H26 110.5
C27 C26 H26 110.5
C21 C26 H26 110.5
C26 C27 C28 112.3(17)
C26 C27 H27A 109.2
C28 C27 H27A 109.2
C26 C27 H27B 109.2
C28 C27 H27B 109.2
H27A C27 H27B 107.9
C27 C28 C29 110.2(18)
C27 C28 C22 108.3(19)
C29 C28 C22 106.1(17)
C27 C28 H28 110.7
C29 C28 H28 110.7
C22 C28 H28 110.7
C24 C29 C28 111.0(16)
C24 C29 H29A 109.4
C28 C29 H29A 109.4
C24 C29 H29B 109.4
C28 C29 H29B 109.4
H29A C29 H29B 108.0
C31 C30 C35 120.0
C31 C30 C5 120.1(10)
C35 C30 C5 119.9(10)
F5 C31 C32 117.9(11)
F5 C31 C30 122.1(11)
C32 C31 C30 120.0
F4 C32 C33 119.8(11)
F4 C32 C31 120.2(11)
C33 C32 C31 120.0
F3 C33 C32 119.8(12)
F3 C33 C34 120.1(12)
C32 C33 C34 120.0
F2 C34 C35 122.4(11)
F2 C34 C33 117.6(10)
C35 C34 C33 120.0
F1 C35 C34 117.7(12)
F1 C35 C30 122.3(12)
C34 C35 C30 120.0
N3 C36 C37 118.8(11)
N3 C36 C41 121.2(11)
C37 C36 C41 120.0
C38 C37 C36 120.0
C38 C37 C43 118.3(11)
C36 C37 C43 121.7(11)
C37 C38 C39 120.0
C37 C38 H38 120.0
C39 C38 H38 120.0
C40 C39 C38 120.0
C40 C39 C44 117.8(15)
C38 C39 C44 122.2(15)
C41 C40 C39 120.0
C41 C40 H40 120.0
C39 C40 H40 120.0
C40 C41 C36 120.0
C40 C41 C42 116.5(15)
C36 C41 C42 123.4(15)
C41 C42 H42A 109.5
C41 C42 H42B 109.5
H42A C42 H42B 109.5
C41 C42 H42C 109.5
H42A C42 H42C 109.5
H42B C42 H42C 109.5
C37 C43 H43A 109.5
C37 C43 H43B 109.5
H43A C43 H43B 109.5
C37 C43 H43C 109.5
H43A C43 H43C 109.5
H43B C43 H43C 109.5
C39 C44 H44A 109.5
C39 C44 H44B 109.5
H44A C44 H44B 109.5
C39 C44 H44C 109.5
H44A C44 H44C 109.5
H44B C44 H44C 109.5
C48 O4 C45 110.7(12)
C48 O4 Cr1 120.2(12)
C45 O4 Cr1 128.8(11)
O4 C45 C46 106.5(11)
O4 C45 H45A 110.4
C46 C45 H45A 110.4
O4 C45 H45B 110.4
C46 C45 H45B 110.4
H45A C45 H45B 108.6
C45 C46 C47 105.8(14)
C45 C46 H46A 110.6
C47 C46 H46A 110.6
C45 C46 H46B 110.6
C47 C46 H46B 110.6
H46A C46 H46B 108.7
C46 C47 C48 108.6(15)
C46 C47 H47A 110.0
C48 C47 H47A 110.0
C46 C47 H47B 110.0
C48 C47 H47B 110.0
H47A C47 H47B 108.4
O4 C48 C47 103.3(14)
O4 C48 H48A 111.1
C47 C48 H48A 111.1
O4 C48 H48B 111.1
C47 C48 H48B 111.1
H48A C48 H48B 109.1
O3 S1 O2 115.3(10)
O3 S1 O1 118.4(10)
O2 S1 O1 110.2(11)
O3 S1 C49 106.4(9)
O2 S1 C49 105.2(11)
O1 S1 C49 99.0(9)
S1 O1 Cr1 137.2(10)
F8 C49 F7 112.5(18)
F8 C49 F6 106.0(14)
F7 C49 F6 104.9(14)
F8 C49 S1 113.3(13)
F7 C49 S1 111.5(12)
F6 C49 S1 107.9(14)
N3A Cr1A N1A 96.8(10)
N3A Cr1A O1A 97.9(11)
N1A Cr1A O1A 130.0(10)
N3A Cr1A N2A 98.1(11)
N1A Cr1A N2A 98.1(9)
O1A Cr1A N2A 126.4(10)
N3A Cr1A O4A 178.1(12)
N1A Cr1A O4A 81.5(9)
O1A Cr1A O4A 83.9(10)
N2A Cr1A O4A 81.3(10)
C36A N3A Cr1A 168.6(19)
C1A N1A C4A 105.7(14)
C1A N1A Cr1A 134.6(16)
C4A N1A Cr1A 119.3(13)
N1A C1A C2A 110.3(16)
N1A C1A C10A 124(2)
C2A C1A C10A 125(2)
C3A C2A C1A 107.1(16)
C3A C2A H2A 126.4
C1A C2A H2A 126.4
C2A C3A C4A 108.6(16)
C2A C3A H3A 125.7
C4A C3A H3A 125.7
C5A C4A C3A 126.6(19)
C5A C4A N1A 125.0(18)
C3A C4A N1A 108.2(14)
C4A C5A C6A 132.0(19)
C4A C5A C30A 113.9(18)
C6A C5A C30A 114.1(18)
N2A C6A C5A 125.5(19)
N2A C6A C7A 109.6(14)
C5A C6A C7A 125(2)
C8A C7A C6A 106.6(17)
C8A C7A H7A 126.7
C6A C7A H7A 126.7
C7A C8A C9A 108.1(18)
C7A C8A H8A 125.9
C9A C8A H8A 125.9
N2A C9A C8A 109(3)
N2A C9A C20A 124.5(13)
C8A C9A C20A 124.3(18)
C9A N2A C6A 105.5(13)
C9A N2A Cr1A 134.3(14)
C6A N2A Cr1A 118.6(13)
C1A C10A C12A 108(2)
C1A C10A C13A 110(2)
C12A C10A C13A 108(2)
C1A C10A C11A 110(3)
C12A C10A C11A 112(3)
C13A C10A C11A 109(3)
C16A C11A C10A 104(3)
C16A C11A H11C 110.9
C10A C11A H11C 110.9
C16A C11A H11D 110.9
C10A C11A H11D 110.9
H11C C11A H11D 108.9
C10A C12A C18A 112(2)
C10A C12A H12C 109.2
C18A C12A H12C 109.2
C10A C12A H12D 109.2
C18A C12A H12D 109.2
H12C C12A H12D 107.9
C10A C13A C14A 110(2)
C10A C13A H13C 109.6
C14A C13A H13C 109.6
C10A C13A H13D 109.6
C14A C13A H13D 109.6
H13C C13A H13D 108.1
C19A C14A C15A 110(2)
C19A C14A C13A 108(3)
C15A C14A C13A 109(3)
C19A C14A H14A 109.8
C15A C14A H14A 109.8
C13A C14A H14A 109.8
C16A C15A C14A 108(2)
C16A C15A H15C 110.1
C14A C15A H15C 110.1
C16A C15A H15D 110.1
C14A C15A H15D 110.1
H15C C15A H15D 108.4
C15A C16A C17A 107(2)
C15A C16A C11A 116(3)
C17A C16A C11A 110(3)
C15A C16A H16A 107.5
C17A C16A H16A 107.5
C11A C16A H16A 107.5
C16A C17A C18A 113(2)
C16A C17A H17C 109.0
C18A C17A H17C 109.0
C16A C17A H17D 109.0
C18A C17A H17D 109.0
H17C C17A H17D 107.8
C17A C18A C19A 107.5(17)
C17A C18A C12A 106.8(19)
C19A C18A C12A 105(2)
C17A C18A H18A 112.4
C19A C18A H18A 112.4
C12A C18A H18A 112.4
C14A C19A C18A 112.5(19)
C14A C19A H19C 109.1
C18A C19A H19C 109.1
C14A C19A H19D 109.1
C18A C19A H19D 109.1
H19C C19A H19D 107.8
C9A C20A C22A 109.8(13)
C9A C20A C23A 115.0(14)
C22A C20A C23A 107.9(17)
C9A C20A C21A 107.4(13)
C22A C20A C21A 108.2(16)
C23A C20A C21A 108.4(16)
C26A C21A C20A 110.3(15)
C26A C21A H21C 109.6
C20A C21A H21C 109.6
C26A C21A H21D 109.6
C20A C21A H21D 109.6
H21C C21A H21D 108.1
C20A C22A C28A 112.1(14)
C20A C22A H22C 109.2
C28A C22A H22C 109.2
C20A C22A H22D 109.2
C28A C22A H22D 109.2
H22C C22A H22D 107.9
C20A C23A C24A 110.6(15)
C20A C23A H23C 109.5
C24A C23A H23C 109.5
C20A C23A H23D 109.5
C24A C23A H23D 109.5
H23C C23A H23D 108.1
C29A C24A C23A 113(2)
C29A C24A C25A 107.7(16)
C23A C24A C25A 108.0(16)
C29A C24A H24A 109.4
C23A C24A H24A 109.4
C25A C24A H24A 109.4
C26A C25A C24A 108.6(15)
C26A C25A H25C 110.0
C24A C25A H25C 110.0
C26A C25A H25D 110.0
C24A C25A H25D 110.0
H25C C25A H25D 108.3
C27A C26A C25A 108.7(16)
C27A C26A C21A 107.0(17)
C25A C26A C21A 113.7(17)
C27A C26A H26A 109.1
C25A C26A H26A 109.1
C21A C26A H26A 109.1
C26A C27A C28A 111.4(16)
C26A C27A H27C 109.3
C28A C27A H27C 109.3
C26A C27A H27D 109.3
C28A C27A H27D 109.3
H27C C27A H27D 108.0
C29A C28A C27A 107.1(16)
C29A C28A C22A 107.5(16)
C27A C28A C22A 109.9(17)
C29A C28A H28A 110.7
C27A C28A H28A 110.7
C22A C28A H28A 110.7
C24A C29A C28A 109.8(16)
C24A C29A H29C 109.7
C28A C29A H29C 109.7
C24A C29A H29D 109.7
C28A C29A H29D 109.7
H29C C29A H29D 108.2
C31A C30A C35A 120.0
C31A C30A C5A 121.0(14)
C35A C30A C5A 119.0(14)
F5A C31A C32A 121.0(15)
F5A C31A C30A 119.0(15)
C32A C31A C30A 120.0
F4A C32A C31A 120.1(15)
F4A C32A C33A 119.9(15)
C31A C32A C33A 120.0
F3A C33A C34A 122.6(16)
F3A C33A C32A 117.4(16)
C34A C33A C32A 120.0
F2A C34A C33A 120.9(14)
F2A C34A C35A 119.1(14)
C33A C34A C35A 120.0
F1A C35A C34A 118.5(16)
F1A C35A C30A 121.4(16)
C34A C35A C30A 120.0
N3A C36A C37A 122.0(15)
N3A C36A C41A 118.0(15)
C37A C36A C41A 120.0
C38A C37A C36A 120.0
C38A C37A C43A 119.3(14)
C36A C37A C43A 120.7(14)
C37A C38A C39A 120.0
C37A C38A H38A 120.0
C39A C38A H38A 120.0
C40A C39A C38A 120.0
C40A C39A C44A 122(2)
C38A C39A C44A 118(2)
C39A C40A C41A 120.0
C39A C40A H40A 120.0
C41A C40A H40A 120.0
C40A C41A C36A 120.0
C40A C41A C42A 118(2)
C36A C41A C42A 121(2)
C41A C42A H42D 109.5
C41A C42A H42E 109.5
H42D C42A H42E 109.5
C41A C42A H42F 109.5
H42D C42A H42F 109.5
H42E C42A H42F 109.5
C37A C43A H43D 109.5
C37A C43A H43E 109.5
H43D C43A H43E 109.5
C37A C43A H43F 109.5
H43D C43A H43F 109.5
H43E C43A H43F 109.5
C39A C44A H44D 109.5
C39A C44A H44E 109.5
H44D C44A H44E 109.5
C39A C44A H44F 109.5
H44D C44A H44F 109.5
H44E C44A H44F 109.5
C48A O4A C45A 105.4(14)
C48A O4A Cr1A 131.9(15)
C45A O4A Cr1A 122.7(13)
O4A C45A C46A 107.2(14)
O4A C45A H45C 110.3
C46A C45A H45C 110.3
O4A C45A H45D 110.3
C46A C45A H45D 110.3
H45C C45A H45D 108.5
C45A C46A C47A 102.9(18)
C45A C46A H46C 111.2
C47A C46A H46C 111.2
C45A C46A H46D 111.2
C47A C46A H46D 111.2
H46C C46A H46D 109.1
C46A C47A C48A 102(2)
C46A C47A H47C 111.3
C48A C47A H47C 111.3
C46A C47A H47D 111.3
C48A C47A H47D 111.3
H47C C47A H47D 109.2
O4A C48A C47A 108.3(15)
O4A C48A H48C 110.0
C47A C48A H48C 110.0
O4A C48A H48D 110.0
C47A C48A H48D 110.0
H48C C48A H48D 108.4
O3A S1A O2A 119.3(16)
O3A S1A O1A 108.3(13)
O2A S1A O1A 117.0(14)
O3A S1A C49A 103.3(15)
O2A S1A C49A 107.1(16)
O1A S1A C49A 98.8(14)
S1A O1A Cr1A 141.3(14)
F8A C49A F7A 110(3)
F8A C49A F6A 109(2)
F7A C49A F6A 106(2)
F8A C49A S1A 111(2)
F7A C49A S1A 111(2)
F6A C49A S1A 109(2)
N13 Cr2 O11 95.9(12)
N13 Cr2 N11 95.8(18)
O11 Cr2 N11 138.1(17)
N13 Cr2 N12 103.0(19)
O11 Cr2 N12 115.9(15)
N11 Cr2 N12 100.2(11)
N13 Cr2 O14 174.4(18)
O11 Cr2 O14 81.2(15)
N11 Cr2 O14 83.3(17)
N12 Cr2 O14 82.6(18)
C86 N13 Cr2 166(2)
C51 N11 C54 105.7(15)
C51 N11 Cr2 138.0(19)
C54 N11 Cr2 116.1(16)
N11 C51 C52 109.2(18)
N11 C51 C60 128(3)
C52 C51 C60 122(3)
C53 C52 C51 108.2(18)
C53 C52 H52 125.9
C51 C52 H52 125.9
C52 C53 C54 106.0(17)
C52 C53 H53 127.0
C54 C53 H53 127.0
N11 C54 C55 127(2)
N11 C54 C53 110.1(15)
C55 C54 C53 122(2)
C54 C55 C56 130.4(17)
C54 C55 C80 113.4(17)
C56 C55 C80 116.2(17)
N12 C56 C57 110.1(14)
N12 C56 C55 125.6(18)
C57 C56 C55 123.0(18)
C58 C57 C56 106.8(16)
C58 C57 H57 126.6
C56 C57 H57 126.6
C57 C58 C59 106.6(16)
C57 C58 H58 126.7
C59 C58 H58 126.7
N12 C59 C58 109.2(18)
N12 C59 C70 123(2)
C58 C59 C70 127(2)
C59 N12 C56 106.4(15)
C59 N12 Cr2 137.3(18)
C56 N12 Cr2 115.6(16)
C51 C60 C63 109(4)
C51 C60 C61 110(3)
C63 C60 C61 108(3)
C51 C60 C62 113(4)
C63 C60 C62 115(3)
C61 C60 C62 102(3)
C68 C61 C60 109(2)
C68 C61 H61A 109.9
C60 C61 H61A 109.9
C68 C61 H61B 109.9
C60 C61 H61B 109.9
H61A C61 H61B 108.3
C66 C62 C60 111(4)
C66 C62 H62A 109.4
C60 C62 H62A 109.4
C66 C62 H62B 109.4
C60 C62 H62B 109.4
H62A C62 H62B 108.0
C64 C63 C60 109(2)
C64 C63 H63A 109.8
C60 C63 H63A 109.8
C64 C63 H63B 109.8
C60 C63 H63B 109.8
H63A C63 H63B 108.3
C63 C64 C65 111(2)
C63 C64 C69 108.2(18)
C65 C64 C69 106.8(16)
C63 C64 H64 110.1
C65 C64 H64 110.1
C69 C64 H64 110.1
C66 C65 C64 111(2)
C66 C65 H65A 109.5
C64 C65 H65A 109.5
C66 C65 H65B 109.5
C64 C65 H65B 109.5
H65A C65 H65B 108.1
C65 C66 C67 113(2)
C65 C66 C62 113(4)
C67 C66 C62 103(4)
C65 C66 H66 109.3
C67 C66 H66 109.3
C62 C66 H66 109.3
C66 C67 C68 109(2)
C66 C67 H67A 109.9
C68 C67 H67A 109.9
C66 C67 H67B 109.9
C68 C67 H67B 109.9
H67A C67 H67B 108.3
C67 C68 C69 108.2(19)
C67 C68 C61 111(3)
C69 C68 C61 110(2)
C67 C68 H68 109.4
C69 C68 H68 109.4
C61 C68 H68 109.4
C68 C69 C64 111.2(16)
C68 C69 H69A 109.4
C64 C69 H69A 109.4
C68 C69 H69B 109.4
C64 C69 H69B 109.4
H69A C69 H69B 108.0
C59 C70 C73 119(2)
C59 C70 C72 109(3)
C73 C70 C72 107(2)
C59 C70 C71 105(3)
C73 C70 C71 109(2)
C72 C70 C71 107(3)
C70 C71 C76 111(2)
C70 C71 H71A 109.5
C76 C71 H71A 109.5
C70 C71 H71B 109.5
C76 C71 H71B 109.5
H71A C71 H71B 108.1
C70 C72 C78 112(2)
C70 C72 H72A 109.1
C78 C72 H72A 109.1
C70 C72 H72B 109.1
C78 C72 H72B 109.1
H72A C72 H72B 107.9
C70 C73 C74 113(2)
C70 C73 H73A 109.0
C74 C73 H73A 109.0
C70 C73 H73B 109.0
C74 C73 H73B 109.0
H73A C73 H73B 107.8
C79 C74 C75 115(2)
C79 C74 C73 104(2)
C75 C74 C73 106(2)
C79 C74 H74 110.6
C75 C74 H74 110.6
C73 C74 H74 110.6
C76 C75 C74 110(2)
C76 C75 H75A 109.6
C74 C75 H75A 109.6
C76 C75 H75B 109.6
C74 C75 H75B 109.6
H75A C75 H75B 108.1
C77 C76 C75 112(2)
C77 C76 C71 103(3)
C75 C76 C71 110(3)
C77 C76 H76 110.2
C75 C76 H76 110.2
C71 C76 H76 110.2
C76 C77 C78 114(2)
C76 C77 H77A 108.8
C78 C77 H77A 108.8
C76 C77 H77B 108.8
C78 C77 H77B 108.8
H77A C77 H77B 107.7
C79 C78 C77 112(2)
C79 C78 C72 104(2)
C77 C78 C72 106(3)
C79 C78 H78 111.6
C77 C78 H78 111.6
C72 C78 H78 111.6
C74 C79 C78 113(2)
C74 C79 H79A 108.9
C78 C79 H79A 108.9
C74 C79 H79B 108.9
C78 C79 H79B 108.9
H79A C79 H79B 107.8
C81 C80 C85 120.0
C81 C80 C55 120.6(11)
C85 C80 C55 119.4(11)
F15 C81 C82 118.7(14)
F15 C81 C80 121.3(14)
C82 C81 C80 120.0
F14 C82 C81 120.5(13)
F14 C82 C83 119.5(13)
C81 C82 C83 120.0
F13 C83 C84 120.3(11)
F13 C83 C82 119.7(11)
C84 C83 C82 120.0
F12 C84 C83 117.7(12)
F12 C84 C85 122.3(12)
C83 C84 C85 120.0
F11 C85 C84 118.7(13)
F11 C85 C80 121.2(13)
C84 C85 C80 120.0
C87 C86 C91 120.0
C87 C86 N13 122.4(17)
C91 C86 N13 117.6(17)
C88 C87 C86 120.0
C88 C87 C93 120(2)
C86 C87 C93 120(2)
C87 C88 C89 120.0
C87 C88 H88 120.0
C89 C88 H88 120.0
C90 C89 C88 120.0
C90 C89 C94 120.1(16)
C88 C89 C94 119.9(16)
C89 C90 C91 120.0
C89 C90 H90 120.0
C91 C90 H90 120.0
C90 C91 C86 120.0
C90 C91 C92 122.9(17)
C86 C91 C92 117.0(17)
C91 C92 H92A 109.5
C91 C92 H92B 109.5
H92A C92 H92B 109.5
C91 C92 H92C 109.5
H92A C92 H92C 109.5
H92B C92 H92C 109.5
C87 C93 H93A 109.5
C87 C93 H93B 109.5
H93A C93 H93B 109.5
C87 C93 H93C 109.5
H93A C93 H93C 109.5
H93B C93 H93C 109.5
C89 C94 H94A 109.5
C89 C94 H94B 109.5
H94A C94 H94B 109.5
C89 C94 H94C 109.5
H94A C94 H94C 109.5
H94B C94 H94C 109.5
C98 O14 C95 109.7(15)
C98 O14 Cr2 119(2)
C95 O14 Cr2 130.5(18)
O14 C95 C96 102.8(16)
O14 C95 H95A 111.2
C96 C95 H95A 111.2
O14 C95 H95B 111.2
C96 C95 H95B 111.2
H95A C95 H95B 109.1
C97 C96 C95 100.6(17)
C97 C96 H96A 111.7
C95 C96 H96A 111.7
C97 C96 H96B 111.7
C95 C96 H96B 111.7
H96A C96 H96B 109.4
C98 C97 C96 102(3)
C98 C97 H97A 111.4
C96 C97 H97A 111.4
C98 C97 H97B 111.4
C96 C97 H97B 111.4
H97A C97 H97B 109.3
O14 C98 C97 103(2)
O14 C98 H98A 111.2
C97 C98 H98A 111.2
O14 C98 H98B 111.2
C97 C98 H98B 111.2
H98A C98 H98B 109.1
O12 S2 O13 118.7(14)
O12 S2 O11 115.9(14)
O13 S2 O11 114.8(16)
O12 S2 C99 103.5(16)
O13 S2 C99 101(2)
O11 S2 C99 98.2(13)
S2 O11 Cr2 142.3(15)
F18 C99 F16 110(2)
F18 C99 F17 108.5(19)
F16 C99 F17 108.0(18)
F18 C99 S2 113(2)
F16 C99 S2 111.0(17)
F17 C99 S2 106.3(17)
N13A Cr2A N11A 95.8(12)
N13A Cr2A O11A 97.2(8)
N11A Cr2A O11A 144.2(11)
N13A Cr2A N12A 98.0(13)
N11A Cr2A N12A 100.6(8)
O11A Cr2A N12A 110.4(10)
N13A Cr2A O14A 178.0(12)
N11A Cr2A O14A 82.2(11)
O11A Cr2A O14A 84.1(10)
N12A Cr2A O14A 83.0(12)
C86A N13A Cr2A 167.3(18)
C51A N11A C54A 107.4(12)
C51A N11A Cr2A 134.6(14)
C54A N11A Cr2A 117.9(11)
N11A C51A C52A 108.4(14)
N11A C51A C60A 123(2)
C52A C51A C60A 128(2)
C53A C52A C51A 108.7(12)
C53A C52A H52A 125.6
C51A C52A H52A 125.6
C52A C53A C54A 106.4(12)
C52A C53A H53A 126.8
C54A C53A H53A 126.8
C55A C54A N11A 126.2(14)
C55A C54A C53A 124.9(14)
N11A C54A C53A 108.8(11)
C54A C55A C56A 131.1(13)
C54A C55A C80A 116.0(13)
C56A C55A C80A 112.9(12)
N12A C56A C57A 109.3(10)
N12A C56A C55A 126.3(13)
C57A C56A C55A 124.4(13)
C58A C57A C56A 107.0(11)
C58A C57A H57A 126.5
C56A C57A H57A 126.5
C57A C58A C59A 107.7(12)
C57A C58A H58A 126.1
C59A C58A H58A 126.1
N12A C59A C58A 108.2(12)
N12A C59A C70A 130.4(16)
C58A C59A C70A 121.3(15)
C59A N12A C56A 107.7(11)
C59A N12A Cr2A 135.8(13)
C56A N12A Cr2A 116.6(11)
C51A C60A C63A 109(3)
C51A C60A C61A 110(2)
C63A C60A C61A 110(2)
C51A C60A C62A 115(3)
C63A C60A C62A 104(3)
C61A C60A C62A 109(2)
C68A C61A C60A 114(2)
C68A C61A H61C 108.7
C60A C61A H61C 108.7
C68A C61A H61D 108.7
C60A C61A H61D 108.7
H61C C61A H61D 107.6
C66A C62A C60A 109(3)
C66A C62A H62C 110.0
C60A C62A H62C 110.0
C66A C62A H62D 110.0
C60A C62A H62D 110.0
H62C C62A H62D 108.4
C64A C63A C60A 111(2)
C64A C63A H63C 109.4
C60A C63A H63C 109.4
C64A C63A H63D 109.4
C60A C63A H63D 109.4
H63C C63A H63D 108.0
C69A C64A C63A 109.7(19)
C69A C64A C65A 109.5(16)
C63A C64A C65A 109(2)
C69A C64A H64A 109.7
C63A C64A H64A 109.7
C65A C64A H64A 109.7
C66A C65A C64A 108.5(18)
C66A C65A H65C 110.0
C64A C65A H65C 110.0
C66A C65A H65D 110.0
C64A C65A H65D 110.0
H65C C65A H65D 108.4
C65A C66A C67A 109.5(18)
C65A C66A C62A 108(3)
C67A C66A C62A 115(3)
C65A C66A H66A 107.9
C67A C66A H66A 107.9
C62A C66A H66A 107.9
C66A C67A C68A 110.8(19)
C66A C67A H67C 109.5
C68A C67A H67C 109.5
C66A C67A H67D 109.5
C68A C67A H67D 109.5
H67C C67A H67D 108.1
C61A C68A C67A 107(2)
C61A C68A C69A 107.0(18)
C67A C68A C69A 108.1(16)
C61A C68A H68A 111.5
C67A C68A H68A 111.5
C69A C68A H68A 111.5
C64A C69A C68A 111.7(16)
C64A C69A H69C 109.3
C68A C69A H69C 109.3
C64A C69A H69D 109.3
C68A C69A H69D 109.3
H69C C69A H69D 107.9
C59A C70A C73A 108.3(19)
C59A C70A C71A 112(2)
C73A C70A C71A 111.4(15)
C59A C70A C72A 109.6(15)
C73A C70A C72A 107.9(13)
C71A C70A C72A 108.0(14)
C76A C71A C70A 109.1(14)
C76A C71A H71C 109.9
C70A C71A H71C 109.9
C76A C71A H71D 109.9
C70A C71A H71D 109.9
H71C C71A H71D 108.3
C70A C72A C78A 110.6(12)
C70A C72A H72C 109.5
C78A C72A H72C 109.5
C70A C72A H72D 109.5
C78A C72A H72D 109.5
H72C C72A H72D 108.1
C74A C73A C70A 110.2(14)
C74A C73A H73C 109.6
C70A C73A H73C 109.6
C74A C73A H73D 109.6
C70A C73A H73D 109.6
H73C C73A H73D 108.1
C79A C74A C73A 109.5(15)
C79A C74A C75A 107.7(16)
C73A C74A C75A 109.8(18)
C79A C74A H74A 109.9
C73A C74A H74A 109.9
C75A C74A H74A 109.9
C76A C75A C74A 113.0(17)
C76A C75A H75C 109.0
C74A C75A H75C 109.0
C76A C75A H75D 109.0
C74A C75A H75D 109.0
H75C C75A H75D 107.8
C75A C76A C71A 109.7(15)
C75A C76A C77A 107.6(15)
C71A C76A C77A 110.5(15)
C75A C76A H76A 109.7
C71A C76A H76A 109.7
C77A C76A H76A 109.7
C76A C77A C78A 109.2(14)
C76A C77A H77C 109.8
C78A C77A H77C 109.8
C76A C77A H77D 109.8
C78A C77A H77D 109.8
H77C C77A H77D 108.3
C77A C78A C79A 111.0(15)
C77A C78A C72A 106.3(14)
C79A C78A C72A 109.6(14)
C77A C78A H78A 110.0
C79A C78A H78A 110.0
C72A C78A H78A 110.0
C74A C79A C78A 109.3(13)
C74A C79A H79C 109.8
C78A C79A H79C 109.8
C74A C79A H79D 109.8
C78A C79A H79D 109.8
H79C C79A H79D 108.3
C81A C80A C85A 120.0
C81A C80A C55A 120.5(7)
C85A C80A C55A 119.5(7)
F15A C81A C82A 120.2(9)
F15A C81A C80A 119.8(9)
C82A C81A C80A 120.0
F14A C82A C83A 120.3(8)
F14A C82A C81A 119.6(8)
C83A C82A C81A 120.0
F13A C83A C82A 120.5(7)
F13A C83A C84A 119.5(7)
C82A C83A C84A 120.0
F12A C84A C83A 120.4(8)
F12A C84A C85A 119.5(8)
C83A C84A C85A 120.0
F11A C85A C84A 118.6(8)
F11A C85A C80A 121.3(8)
C84A C85A C80A 120.0
N13A C86A C87A 119.4(11)
N13A C86A C91A 120.5(11)
C87A C86A C91A 120.0
C86A C87A C88A 120.0
C86A C87A C93A 120.4(14)
C88A C87A C93A 119.6(14)
C87A C88A C89A 120.0
C87A C88A H88A 120.0
C89A C88A H88A 120.0
C90A C89A C88A 120.0
C90A C89A C94A 122.2(11)
C88A C89A C94A 117.8(10)
C89A C90A C91A 120.0
C89A C90A H90A 120.0
C91A C90A H90A 120.0
C90A C91A C86A 120.0
C90A C91A C92A 117.8(11)
C86A C91A C92A 122.1(11)
C91A C92A H92D 109.5
C91A C92A H92E 109.5
H92D C92A H92E 109.5
C91A C92A H92F 109.5
H92D C92A H92F 109.5
H92E C92A H92F 109.5
C87A C93A H93D 109.5
C87A C93A H93E 109.5
H93D C93A H93E 109.5
C87A C93A H93F 109.5
H93D C93A H93F 109.5
H93E C93A H93F 109.5
C89A C94A H94D 109.5
C89A C94A H94E 109.5
H94D C94A H94E 109.5
C89A C94A H94F 109.5
H94D C94A H94F 109.5
H94E C94A H94F 109.5
C98A O14A C95A 108.2(12)
C98A O14A Cr2A 128.3(13)
C95A O14A Cr2A 123.5(13)
O14A C95A C96A 104.6(11)
O14A C95A H95C 110.8
C96A C95A H95C 110.8
O14A C95A H95D 110.8
C96A C95A H95D 110.8
H95C C95A H95D 108.9
C97A C96A C95A 103.7(14)
C97A C96A H96C 111.0
C95A C96A H96C 111.0
C97A C96A H96D 111.0
C95A C96A H96D 111.0
H96C C96A H96D 109.0
C96A C97A C98A 106.4(17)
C96A C97A H97C 110.4
C98A C97A H97C 110.4
C96A C97A H97D 110.4
C98A C97A H97D 110.4
H97C C97A H97D 108.6
O14A C98A C97A 106.1(12)
O14A C98A H98C 110.5
C97A C98A H98C 110.5
O14A C98A H98D 110.5
C97A C98A H98D 110.5
H98C C98A H98D 108.7
O12A S2A O13A 117.5(12)
O12A S2A O11A 114.9(11)
O13A S2A O11A 111.2(12)
O12A S2A C99A 105.9(13)
O13A S2A C99A 104.9(14)
O11A S2A C99A 100.1(11)
S2A O11A Cr2A 136.4(11)
F18A C99A F16A 109.7(18)
F18A C99A F17A 107.8(16)
F16A C99A F17A 107.5(16)
F18A C99A S2A 111.6(16)
F16A C99A S2A 109.2(16)
F17A C99A S2A 110.9(15)

loop_
_geom_bond_atom_site_label_1
_geom_bond_atom_site_label_2
_geom_bond_distance
Cr1 N3 1.648(14)
Cr1 N1 2.012(12)
Cr1 O1 2.043(13)
Cr1 N2 2.046(12)
Cr1 O4 2.157(11)
F1 C35 1.321(12)
F2 C34 1.349(12)
F3 C33 1.340(13)
F4 C32 1.335(12)
F5 C31 1.297(12)
N3 C36 1.378(16)
N1 C1 1.356(15)
N1 C4 1.419(15)
C1 C2 1.420(17)
C1 C10 1.515(18)
C2 C3 1.346(16)
C2 H2 0.9500
C3 C4 1.429(15)
C3 H3 0.9500
C4 C5 1.362(15)
C5 C6 1.420(15)
C5 C30 1.515(14)
C6 N2 1.393(16)
C6 C7 1.412(16)
C7 C8 1.36(3)
C7 H7 0.9500
C8 C9 1.42(2)
C8 H8 0.9500
C9 N2 1.392(14)
C9 C20 1.500(18)
C10 C13 1.541(16)
C10 C12 1.543(18)
C10 C11 1.567(18)
C11 C16 1.544(18)
C11 H11A 0.9900
C11 H11B 0.9900
C12 C18 1.542(17)
C12 H12A 0.9900
C12 H12B 0.9900
C13 C14 1.541(16)
C13 H13A 0.9900
C13 H13B 0.9900
C14 C15 1.528(18)
C14 C19 1.545(18)
C14 H14 1.0000
C15 C16 1.501(18)
C15 H15A 0.9900
C15 H15B 0.9900
C16 C17 1.50(2)
C16 H16 1.0000
C17 C18 1.536(19)
C17 H17A 0.9900
C17 H17B 0.9900
C18 C19 1.546(17)
C18 H18 1.0000
C19 H19A 0.9900
C19 H19B 0.9900
C20 C23 1.507(18)
C20 C22 1.536(18)
C20 C21 1.539(19)
C21 C26 1.539(19)
C21 H21A 0.9900
C21 H21B 0.9900
C22 C28 1.556(19)
C22 H22A 0.9900
C22 H22B 0.9900
C23 C24 1.555(19)
C23 H23A 0.9900
C23 H23B 0.9900
C24 C29 1.52(2)
C24 C25 1.53(2)
C24 H24 1.0000
C25 C26 1.49(2)
C25 H25A 0.9900
C25 H25B 0.9900
C26 C27 1.505(19)
C26 H26 1.0000
C27 C28 1.52(2)
C27 H27A 0.9900
C27 H27B 0.9900
C28 C29 1.54(2)
C28 H28 1.0000
C29 H29A 0.9900
C29 H29B 0.9900
C30 C31 1.3900
C30 C35 1.3900
C31 C32 1.3900
C32 C33 1.3900
C33 C34 1.3900
C34 C35 1.3900
C36 C37 1.3900
C36 C41 1.3900
C37 C38 1.3900
C37 C43 1.524(17)
C38 C39 1.3900
C38 H38 0.9500
C39 C40 1.3900
C39 C44 1.531(19)
C40 C41 1.3900
C40 H40 0.9500
C41 C42 1.531(16)
C42 H42A 0.9800
C42 H42B 0.9800
C42 H42C 0.9800
C43 H43A 0.9800
C43 H43B 0.9800
C43 H43C 0.9800
C44 H44A 0.9800
C44 H44B 0.9800
C44 H44C 0.9800
O4 C48 1.442(16)
O4 C45 1.466(15)
C45 C46 1.467(18)
C45 H45A 0.9900
C45 H45B 0.9900
C46 C47 1.472(19)
C46 H46A 0.9900
C46 H46B 0.9900
C47 C48 1.48(2)
C47 H47A 0.9900
C47 H47B 0.9900
C48 H48A 0.9900
C48 H48B 0.9900
S1 O3 1.414(13)
S1 O2 1.425(14)
S1 O1 1.504(14)
S1 C49 1.828(17)
C49 F8 1.303(17)
C49 F7 1.329(19)
C49 F6 1.363(19)
Cr1A N3A 1.669(17)
Cr1A N1A 2.029(15)
Cr1A O1A 2.053(15)
Cr1A N2A 2.059(15)
Cr1A O4A 2.239(14)
F1A C35A 1.319(14)
F2A C34A 1.332(14)
F3A C33A 1.342(15)
F4A C32A 1.336(15)
F5A C31A 1.338(15)
N3A C36A 1.33(2)
N1A C1A 1.365(18)
N1A C4A 1.425(18)
C1A C2A 1.43(2)
C1A C10A 1.53(2)
C2A C3A 1.355(19)
C2A H2A 0.9500
C3A C4A 1.413(18)
C3A H3A 0.9500
C4A C5A 1.373(18)
C5A C6A 1.405(18)
C5A C30A 1.531(17)
C6A N2A 1.403(18)
C6A C7A 1.416(19)
C7A C8A 1.37(3)
C7A H7A 0.9500
C8A C9A 1.42(3)
C8A H8A 0.9500
C9A N2A 1.377(16)
C9A C20A 1.507(19)
C10A C12A 1.53(2)
C10A C13A 1.54(2)
C10A C11A 1.57(2)
C11A C16A 1.54(2)
C11A H11C 0.9900
C11A H11D 0.9900
C12A C18A 1.56(2)
C12A H12C 0.9900
C12A H12D 0.9900
C13A C14A 1.55(2)
C13A H13C 0.9900
C13A H13D 0.9900
C14A C19A 1.52(2)
C14A C15A 1.53(2)
C14A H14A 1.0000
C15A C16A 1.50(2)
C15A H15C 0.9900
C15A H15D 0.9900
C16A C17A 1.51(2)
C16A H16A 1.0000
C17A C18A 1.54(2)
C17A H17C 0.9900
C17A H17D 0.9900
C18A C19A 1.54(2)
C18A H18A 1.0000
C19A H19C 0.9900
C19A H19D 0.9900
C20A C22A 1.529(19)
C20A C23A 1.528(18)
C20A C21A 1.546(19)
C21A C26A 1.539(19)
C21A H21C 0.9900
C21A H21D 0.9900
C22A C28A 1.55(2)
C22A H22C 0.9900
C22A H22D 0.9900
C23A C24A 1.55(2)
C23A H23C 0.9900
C23A H23D 0.9900
C24A C29A 1.52(2)
C24A C25A 1.55(2)
C24A H24A 1.0000
C25A C26A 1.50(2)
C25A H25C 0.9900
C25A H25D 0.9900
C26A C27A 1.50(2)
C26A H26A 1.0000
C27A C28A 1.54(2)
C27A H27C 0.9900
C27A H27D 0.9900
C28A C29A 1.54(2)
C28A H28A 1.0000
C29A H29C 0.9900
C29A H29D 0.9900
C30A C31A 1.3900
C30A C35A 1.3900
C31A C32A 1.3900
C32A C33A 1.3900
C33A C34A 1.3900
C34A C35A 1.3900
C36A C37A 1.3900
C36A C41A 1.3900
C37A C38A 1.3900
C37A C43A 1.516(19)
C38A C39A 1.3900
C38A H38A 0.9500
C39A C40A 1.3900
C39A C44A 1.53(2)
C40A C41A 1.3900
C40A H40A 0.9500
C41A C42A 1.517(19)
C42A H42D 0.9800
C42A H42E 0.9800
C42A H42F 0.9800
C43A H43D 0.9800
C43A H43E 0.9800
C43A H43F 0.9800
C44A H44D 0.9800
C44A H44E 0.9800
C44A H44F 0.9800
O4A C48A 1.463(18)
O4A C45A 1.474(17)
C45A C46A 1.49(2)
C45A H45C 0.9900
C45A H45D 0.9900
C46A C47A 1.49(2)
C46A H46C 0.9900
C46A H46D 0.9900
C47A C48A 1.52(2)
C47A H47C 0.9900
C47A H47D 0.9900
C48A H48C 0.9900
C48A H48D 0.9900
S1A O3A 1.417(16)
S1A O2A 1.427(19)
S1A O1A 1.478(17)
S1A C49A 1.85(2)
C49A F8A 1.28(2)
C49A F7A 1.32(3)
C49A F6A 1.37(2)
Cr2 N13 1.674(18)
Cr2 O11 1.998(19)
Cr2 N11 2.034(17)
Cr2 N12 2.062(17)
Cr2 O14 2.146(17)
F11 C85 1.331(15)
F12 C84 1.350(14)
F13 C83 1.332(15)
F14 C82 1.321(14)
F15 C81 1.321(13)
N13 C86 1.41(2)
N11 C51 1.365(19)
N11 C54 1.397(19)
C51 C52 1.42(2)
C51 C60 1.50(2)
C52 C53 1.36(2)
C52 H52 0.9500
C53 C54 1.415(19)
C53 H53 0.9500
C54 C55 1.405(18)
C55 C56 1.423(18)
C55 C80 1.515(17)
C56 N12 1.397(19)
C56 C57 1.405(18)
C57 C58 1.379(19)
C57 H57 0.9500
C58 C59 1.44(2)
C58 H58 0.9500
C59 N12 1.360(19)
C59 C70 1.52(2)
C60 C63 1.56(2)
C60 C61 1.560(19)
C60 C62 1.568(19)
C61 C68 1.54(2)
C61 H61A 0.9900
C61 H61B 0.9900
C62 C66 1.53(2)
C62 H62A 0.9900
C62 H62B 0.9900
C63 C64 1.532(19)
C63 H63A 0.9900
C63 H63B 0.9900
C64 C65 1.546(19)
C64 C69 1.547(18)
C64 H64 1.0000
C65 C66 1.50(2)
C65 H65A 0.9900
C65 H65B 0.9900
C66 C67 1.517(19)
C66 H66 1.0000
C67 C68 1.53(2)
C67 H67A 0.9900
C67 H67B 0.9900
C68 C69 1.54(2)
C68 H68 1.0000
C69 H69A 0.9900
C69 H69B 0.9900
C70 C73 1.53(2)
C70 C72 1.53(2)
C70 C71 1.53(2)
C71 C76 1.57(2)
C71 H71A 0.9900
C71 H71B 0.9900
C72 C78 1.55(2)
C72 H72A 0.9900
C72 H72B 0.9900
C73 C74 1.55(2)
C73 H73A 0.9900
C73 H73B 0.9900
C74 C79 1.50(2)
C74 C75 1.53(2)
C74 H74 1.0000
C75 C76 1.51(2)
C75 H75A 0.9900
C75 H75B 0.9900
C76 C77 1.50(2)
C76 H76 1.0000
C77 C78 1.52(2)
C77 H77A 0.9900
C77 H77B 0.9900
C78 C79 1.51(2)
C78 H78 1.0000
C79 H79A 0.9900
C79 H79B 0.9900
C80 C81 1.3900
C80 C85 1.3900
C81 C82 1.3900
C82 C83 1.3900
C83 C84 1.3900
C84 C85 1.3900
C86 C87 1.3900
C86 C91 1.3900
C87 C88 1.3900
C87 C93 1.522(19)
C88 C89 1.3900
C88 H88 0.9500
C89 C90 1.3900
C89 C94 1.544(19)
C90 C91 1.3900
C90 H90 0.9500
C91 C92 1.543(19)
C92 H92A 0.9800
C92 H92B 0.9800
C92 H92C 0.9800
C93 H93A 0.9800
C93 H93B 0.9800
C93 H93C 0.9800
C94 H94A 0.9800
C94 H94B 0.9800
C94 H94C 0.9800
O14 C98 1.469(19)
O14 C95 1.472(18)
C95 C96 1.51(2)
C95 H95A 0.9900
C95 H95B 0.9900
C96 C97 1.51(2)
C96 H96A 0.9900
C96 H96B 0.9900
C97 C98 1.50(2)
C97 H97A 0.9900
C97 H97B 0.9900
C98 H98A 0.9900
C98 H98B 0.9900
S2 O12 1.414(16)
S2 O13 1.436(17)
S2 O11 1.503(17)
S2 C99 1.83(2)
C99 F18 1.31(2)
C99 F16 1.35(2)
C99 F17 1.35(2)
Cr2A N13A 1.669(13)
Cr2A N11A 2.024(12)
Cr2A O11A 2.025(13)
Cr2A N12A 2.052(12)
Cr2A O14A 2.167(12)
F11A C85A 1.325(10)
F12A C84A 1.315(9)
N13A C86A 1.342(17)
F13A C83A 1.326(11)
F14A C82A 1.325(11)
F15A C81A 1.328(10)
N11A C51A 1.360(15)
N11A C54A 1.396(15)
C51A C52A 1.411(17)
C51A C60A 1.495(18)
C52A C53A 1.368(16)
C52A H52A 0.9500
C53A C54A 1.410(15)
C53A H53A 0.9500
C54A C55A 1.392(15)
C55A C56A 1.421(14)
C55A C80A 1.516(13)
C56A N12A 1.401(14)
C56A C57A 1.407(14)
C57A C58A 1.373(15)
C57A H57A 0.9500
C58A C59A 1.446(18)
C58A H58A 0.9500
C59A N12A 1.357(15)
C59A C70A 1.528(17)
C60A C63A 1.560(18)
C60A C61A 1.560(17)
C60A C62A 1.571(17)
C61A C68A 1.531(17)
C61A H61C 0.9900
C61A H61D 0.9900
C62A C66A 1.535(17)
C62A H62C 0.9900
C62A H62D 0.9900
C63A C64A 1.530(17)
C63A H63C 0.9900
C63A H63D 0.9900
C64A C69A 1.522(19)
C64A C65A 1.552(19)
C64A H64A 1.0000
C65A C66A 1.500(18)
C65A H65C 0.9900
C65A H65D 0.9900
C66A C67A 1.511(18)
C66A H66A 1.0000
C67A C68A 1.531(18)
C67A H67C 0.9900
C67A H67D 0.9900
C68A C69A 1.555(19)
C68A H68A 1.0000
C69A H69C 0.9900
C69A H69D 0.9900
C70A C73A 1.536(17)
C70A C71A 1.540(18)
C70A C72A 1.545(16)
C71A C76A 1.528(17)
C71A H71C 0.9900
C71A H71D 0.9900
C72A C78A 1.557(17)
C72A H72C 0.9900
C72A H72D 0.9900
C73A C74A 1.522(18)
C73A H73C 0.9900
C73A H73D 0.9900
C74A C79A 1.507(18)
C74A C75A 1.54(2)
C74A H74A 1.0000
C75A C76A 1.50(2)
C75A H75C 0.9900
C75A H75D 0.9900
C76A C77A 1.545(17)
C76A H76A 1.0000
C77A C78A 1.54(2)
C77A H77C 0.9900
C77A H77D 0.9900
C78A C79A 1.554(18)
C78A H78A 1.0000
C79A H79C 0.9900
C79A H79D 0.9900
C80A C81A 1.3900
C80A C85A 1.3900
C81A C82A 1.3900
C82A C83A 1.3900
C83A C84A 1.3900
C84A C85A 1.3900
C86A C87A 1.3900
C86A C91A 1.3900
C87A C88A 1.3900
C87A C93A 1.534(15)
C88A C89A 1.3900
C88A H88A 0.9500
C89A C90A 1.3900
C89A C94A 1.536(16)
C90A C91A 1.3900
C90A H90A 0.9500
C91A C92A 1.553(15)
C92A H92D 0.9800
C92A H92E 0.9800
C92A H92F 0.9800
C93A H93D 0.9800
C93A H93E 0.9800
C93A H93F 0.9800
C94A H94D 0.9800
C94A H94E 0.9800
C94A H94F 0.9800
O14A C98A 1.474(15)
O14A C95A 1.478(15)
C95A C96A 1.510(18)
C95A H95C 0.9900
C95A H95D 0.9900
C96A C97A 1.480(18)
C96A H96C 0.9900
C96A H96D 0.9900
C97A C98A 1.49(2)
C97A H97C 0.9900
C97A H97D 0.9900
C98A H98C 0.9900
C98A H98D 0.9900
S2A O12A 1.428(13)
S2A O13A 1.463(13)
S2A O11A 1.495(13)
S2A C99A 1.809(17)
C99A F18A 1.309(19)
C99A F16A 1.330(17)
C99A F17A 1.355(19)

loop_
_geom_torsion_atom_site_label_1
_geom_torsion_atom_site_label_2
_geom_torsion_atom_site_label_3
_geom_torsion_atom_site_label_4
_geom_torsion
N1 Cr1 N3 C36 100(6)
O1 Cr1 N3 C36 -116(6)
N2 Cr1 N3 C36 -3(7)
C4 N1 C1 C2 -5(2)
Cr1 N1 C1 C2 174.7(13)
C4 N1 C1 C10 176(2)
Cr1 N1 C1 C10 -5(4)
N1 C1 C2 C3 5(3)
C10 C1 C2 C3 -175(2)
C1 C2 C3 C4 -4(2)
C1 N1 C4 C5 -174(2)
Cr1 N1 C4 C5 7(3)
C1 N1 C4 C3 2(2)
Cr1 N1 C4 C3 -177.0(11)
C2 C3 C4 C5 176.9(19)
C2 C3 C4 N1 1(2)
N1 C4 C5 C6 2(4)
C3 C4 C5 C6 -173(3)
N1 C4 C5 C30 -178.5(16)
C3 C4 C5 C30 6(3)
C4 C5 C6 N2 -2(6)
C30 C5 C6 N2 179(3)
C4 C5 C6 C7 170(4)
C30 C5 C6 C7 -9(5)
N2 C6 C7 C8 5(12)
C5 C6 C7 C8 -169(12)
C6 C7 C8 C9 -1(19)
C7 C8 C9 N2 -3(19)
C7 C8 C9 C20 -173(9)
C8 C9 N2 C6 6(11)
C20 C9 N2 C6 175(2)
C8 C9 N2 Cr1 178(11)
C20 C9 N2 Cr1 -14(3)
C7 C6 N2 C9 -7(4)
C5 C6 N2 C9 167(3)
C7 C6 N2 Cr1 179(3)
C5 C6 N2 Cr1 -7(4)
N1 C1 C10 C13 149(2)
C2 C1 C10 C13 -31(3)
N1 C1 C10 C12 -94(3)
C2 C1 C10 C12 86(3)
N1 C1 C10 C11 29(3)
C2 C1 C10 C11 -151(3)
C1 C10 C11 C16 -179(2)
C13 C10 C11 C16 60(3)
C12 C10 C11 C16 -56(3)
C1 C10 C12 C18 -178.5(14)
C13 C10 C12 C18 -60.4(18)
C11 C10 C12 C18 55(2)
C1 C10 C13 C14 178.9(16)
C12 C10 C13 C14 61.0(18)
C11 C10 C13 C14 -56(2)
C10 C13 C14 C15 58.7(18)
C10 C13 C14 C19 -61.5(17)
C13 C14 C15 C16 -63(2)
C19 C14 C15 C16 55(2)
C14 C15 C16 C17 -54(3)
C14 C15 C16 C11 63(2)
C10 C11 C16 C15 -63(3)
C10 C11 C16 C17 57(3)
C15 C16 C17 C18 57(2)
C11 C16 C17 C18 -59(2)
C16 C17 C18 C12 60.7(19)
C16 C17 C18 C19 -59(2)
C10 C12 C18 C17 -57.8(18)
C10 C12 C18 C19 61.8(18)
C15 C14 C19 C18 -58.2(17)
C13 C14 C19 C18 60.8(16)
C17 C18 C19 C14 59.3(19)
C12 C18 C19 C14 -61.7(17)
N2 C9 C20 C23 50(2)
C8 C9 C20 C23 -143(13)
N2 C9 C20 C22 170.0(17)
C8 C9 C20 C22 -23(13)
N2 C9 C20 C21 -72(2)
C8 C9 C20 C21 95(13)
C9 C20 C21 C26 -178.2(14)
C23 C20 C21 C26 57(2)
C22 C20 C21 C26 -59(2)
C9 C20 C22 C28 179.3(17)
C23 C20 C22 C28 -58(2)
C21 C20 C22 C28 58(2)
C9 C20 C23 C24 177.9(17)
C22 C20 C23 C24 58(2)
C21 C20 C23 C24 -58(2)
C20 C23 C24 C29 -60(3)
C20 C23 C24 C25 59(2)
C29 C24 C25 C26 53(2)
C23 C24 C25 C26 -63(2)
C24 C25 C26 C27 -54(2)
C24 C25 C26 C21 63(2)
C20 C21 C26 C25 -59(2)
C20 C21 C26 C27 60(2)
C25 C26 C27 C28 57(3)
C21 C26 C27 C28 -59(2)
C26 C27 C28 C29 -57(2)
C26 C27 C28 C22 58(2)
C20 C22 C28 C27 -58(2)
C20 C22 C28 C29 60(2)
C25 C24 C29 C28 -52(2)
C23 C24 C29 C28 62(2)
C27 C28 C29 C24 55(2)
C22 C28 C29 C24 -62(2)
C4 C5 C30 C31 84.6(19)
C6 C5 C30 C31 -96(2)
C4 C5 C30 C35 -94.8(18)
C6 C5 C30 C35 85(2)
C35 C30 C31 F5 178.6(17)
C5 C30 C31 F5 -1(2)
C35 C30 C31 C32 0.0
C5 C30 C31 C32 -179.4(17)
F5 C31 C32 F4 0.0(19)
C30 C31 C32 F4 178.7(15)
F5 C31 C32 C33 -178.7(16)
C30 C31 C32 C33 0.0
F4 C32 C33 F3 4(2)
C31 C32 C33 F3 -177(2)
F4 C32 C33 C34 -178.7(15)
C31 C32 C33 C34 0.0
F3 C33 C34 F2 -2(2)
C32 C33 C34 F2 -178.7(16)
F3 C33 C34 C35 177(2)
C32 C33 C34 C35 0.0
F2 C34 C35 F1 -2(2)
C33 C34 C35 F1 179.7(17)
F2 C34 C35 C30 178.6(17)
C33 C34 C35 C30 0.0
C31 C30 C35 F1 -179.6(18)
C5 C30 C35 F1 0(2)
C31 C30 C35 C34 0.0
C5 C30 C35 C34 179.4(17)
Cr1 N3 C36 C37 134(6)
Cr1 N3 C36 C41 -46(7)
N3 C36 C37 C38 -180.0(17)
C41 C36 C37 C38 0.0
N3 C36 C37 C43 -1(2)
C41 C36 C37 C43 179.2(17)
C36 C37 C38 C39 0.0
C43 C37 C38 C39 -179.3(17)
C37 C38 C39 C40 0.0
C37 C38 C39 C44 180(3)
C38 C39 C40 C41 0.0
C44 C39 C40 C41 -180(3)
C39 C40 C41 C36 0.0
C39 C40 C41 C42 -177(2)
N3 C36 C41 C40 180.0(17)
C37 C36 C41 C40 0.0
N3 C36 C41 C42 -3(2)
C37 C36 C41 C42 177(2)
C48 O4 C45 C46 6(3)
Cr1 O4 C45 C46 -179.7(18)
O4 C45 C46 C47 8(3)
C45 C46 C47 C48 -20(4)
C45 O4 C48 C47 -18(4)
Cr1 O4 C48 C47 167(2)
C46 C47 C48 O4 23(4)
O3 S1 O1 Cr1 32.6(19)
O2 S1 O1 Cr1 -103.2(17)
C49 S1 O1 Cr1 146.9(15)
O3 S1 C49 F8 -176.7(15)
O2 S1 C49 F8 -53.9(17)
O1 S1 C49 F8 60.0(16)
O3 S1 C49 F7 55.1(16)
O2 S1 C49 F7 178.0(15)
O1 S1 C49 F7 -68.1(16)
O3 S1 C49 F6 -59.6(14)
O2 S1 C49 F6 63.3(14)
O1 S1 C49 F6 177.2(12)
N1A Cr1A N3A C36A 103(10)
O1A Cr1A N3A C36A -125(10)
N2A Cr1A N3A C36A 3(10)
C4A N1A C1A C2A 1(4)
Cr1A N1A C1A C2A 174.9(19)
C4A N1A C1A C10A -179(3)
Cr1A N1A C1A C10A -5(5)
N1A C1A C2A C3A 0(4)
C10A C1A C2A C3A 180(3)
C1A C2A C3A C4A -1(3)
C2A C3A C4A C5A 177(3)
C2A C3A C4A N1A 2(3)
C1A N1A C4A C5A -177(3)
Cr1A N1A C4A C5A 9(4)
C1A N1A C4A C3A -2(3)
Cr1A N1A C4A C3A -176.8(17)
C3A C4A C5A C6A -174(4)
N1A C4A C5A C6A 0(6)
C3A C4A C5A C30A 7(4)
N1A C4A C5A C30A -180(2)
C4A C5A C6A N2A 0(7)
C30A C5A C6A N2A 179(4)
C4A C5A C6A C7A 174(5)
C30A C5A C6A C7A -7(7)
N2A C6A C7A C8A -5(16)
C5A C6A C7A C8A -179(15)
C6A C7A C8A C9A -3(23)
C7A C8A C9A N2A 9(24)
C7A C8A C9A C20A 173(10)
C8A C9A N2A C6A -12(14)
C20A C9A N2A C6A -175(3)
C8A C9A N2A Cr1A -176(14)
C20A C9A N2A Cr1A 20(3)
C5A C6A N2A C9A -175(4)
C7A C6A N2A C9A 10(6)
C5A C6A N2A Cr1A -8(6)
C7A C6A N2A Cr1A 178(4)
N1A C1A C10A C12A -70(4)
C2A C1A C10A C12A 110(3)
N1A C1A C10A C13A 172(3)
C2A C1A C10A C13A -8(4)
N1A C1A C10A C11A 52(4)
C2A C1A C10A C11A -128(4)
C1A C10A C11A C16A 179(3)
C12A C10A C11A C16A -60(4)
C13A C10A C11A C16A 59(4)
C1A C10A C12A C18A 180(2)
C13A C10A C12A C18A -62(3)
C11A C10A C12A C18A 59(3)
C1A C10A C13A C14A 177(3)
C12A C10A C13A C14A 59(3)
C11A C10A C13A C14A -63(4)
C10A C13A C14A C19A -59(3)
C10A C13A C14A C15A 60(3)
C19A C14A C15A C16A 63(3)
C13A C14A C15A C16A -56(3)
C14A C15A C16A C17A -64(4)
C14A C15A C16A C11A 60(4)
C10A C11A C16A C15A -60(4)
C10A C11A C16A C17A 62(4)
C15A C16A C17A C18A 63(3)
C11A C16A C17A C18A -64(3)
C16A C17A C18A C19A -56(3)
C16A C17A C18A C12A 56(3)
C10A C12A C18A C17A -53(3)
C10A C12A C18A C19A 61(3)
C15A C14A C19A C18A -57(3)
C13A C14A C19A C18A 62(3)
C17A C18A C19A C14A 52(3)
C12A C18A C19A C14A -61(3)
N2A C9A C20A C22A 98(2)
C8A C9A C20A C22A -63(17)
N2A C9A C20A C23A -24(3)
C8A C9A C20A C23A 176(17)
N2A C9A C20A C21A -144.5(19)
C8A C9A C20A C21A 55(17)
C9A C20A C21A C26A -179.5(14)
C22A C20A C21A C26A -61.1(19)
C23A C20A C21A C26A 56(2)
C9A C20A C22A C28A 172.6(14)
C23A C20A C22A C28A -61.4(19)
C21A C20A C22A C28A 55.7(19)
C9A C20A C23A C24A 178.6(16)
C22A C20A C23A C24A 56(2)
C21A C20A C23A C24A -61(2)
C20A C23A C24A C29A -56(2)
C20A C23A C24A C25A 63(2)
C29A C24A C25A C26A 63(2)
C23A C24A C25A C26A -59(2)
C24A C25A C26A C27A -62(2)
C24A C25A C26A C21A 57(2)
C20A C21A C26A C27A 64(2)
C20A C21A C26A C25A -56(2)
C25A C26A C27A C28A 61(2)
C21A C26A C27A C28A -62(2)
C26A C27A C28A C29A -59(2)
C26A C27A C28A C22A 57(2)
C20A C22A C28A C29A 63(2)
C20A C22A C28A C27A -54(2)
C23A C24A C29A C28A 57(2)
C25A C24A C29A C28A -63(2)
C27A C28A C29A C24A 60(2)
C22A C28A C29A C24A -58(2)
C4A C5A C30A C31A 83(3)
C6A C5A C30A C31A -96(3)
C4A C5A C30A C35A -96(3)
C6A C5A C30A C35A 85(3)
C35A C30A C31A F5A 179(2)
C5A C30A C31A F5A 0(3)
C35A C30A C31A C32A 0.0
C5A C30A C31A C32A -179(2)
F5A C31A C32A F4A 1(3)
C30A C31A C32A F4A -180(2)
F5A C31A C32A C33A -179(2)
C30A C31A C32A C33A 0.0
F4A C32A C33A F3A -1(3)
C31A C32A C33A F3A 179(3)
F4A C32A C33A C34A 180(2)
C31A C32A C33A C34A 0.0
F3A C33A C34A F2A 1(3)
C32A C33A C34A F2A -180(2)
F3A C33A C34A C35A -179(3)
C32A C33A C34A C35A 0.0
F2A C34A C35A F1A -3(3)
C33A C34A C35A F1A 177(2)
F2A C34A C35A C30A 180(2)
C33A C34A C35A C30A 0.0
C31A C30A C35A F1A -177(2)
C5A C30A C35A F1A 2(3)
C31A C30A C35A C34A 0.0
C5A C30A C35A C34A 179(2)
Cr1A N3A C36A C37A 135(9)
Cr1A N3A C36A C41A -46(10)
N3A C36A C37A C38A 179(2)
C41A C36A C37A C38A 0.0
N3A C36A C37A C43A -3(3)
C41A C36A C37A C43A 177(2)
C36A C37A C38A C39A 0.0
C43A C37A C38A C39A -177(2)
C37A C38A C39A C40A 0.0
C37A C38A C39A C44A 179(3)
C38A C39A C40A C41A 0.0
C44A C39A C40A C41A -179(3)
C39A C40A C41A C36A 0.0
C39A C40A C41A C42A 173(3)
N3A C36A C41A C40A -179(2)
C37A C36A C41A C40A 0.0
N3A C36A C41A C42A 8(3)
C37A C36A C41A C42A -173(3)
C48A O4A C45A C46A 20(4)
Cr1A O4A C45A C46A -162(2)
O4A C45A C46A C47A -35(3)
C45A C46A C47A C48A 36(4)
C45A O4A C48A C47A 4(5)
Cr1A O4A C48A C47A -175(3)
C46A C47A C48A O4A -25(5)
O3A S1A O1A Cr1A 72(3)
O2A S1A O1A Cr1A -66(3)
C49A S1A O1A Cr1A 180(2)
O3A S1A C49A F8A 177(2)
O2A S1A C49A F8A -56(3)
O1A S1A C49A F8A 66(2)
O3A S1A C49A F7A 54(2)
O2A S1A C49A F7A -179(2)
O1A S1A C49A F7A -57(2)
O3A S1A C49A F6A -62(2)
O2A S1A C49A F6A 64(2)
O1A S1A C49A F6A -174(2)
O11 Cr2 N13 C86 -139(11)
N11 Cr2 N13 C86 82(11)
N12 Cr2 N13 C86 -20(11)
C54 N11 C51 C52 -7(8)
Cr2 N11 C51 C52 167(5)
C54 N11 C51 C60 179(7)
Cr2 N11 C51 C60 -7(13)
N11 C51 C52 C53 9(7)
C60 C51 C52 C53 -176(6)
C51 C52 C53 C54 -7(5)
C51 N11 C54 C55 -174(6)
Cr2 N11 C54 C55 10(7)
C51 N11 C54 C53 3(7)
Cr2 N11 C54 C53 -173(3)
C52 C53 C54 N11 3(5)
C52 C53 C54 C55 -180(4)
N11 C54 C55 C56 -2(8)
C53 C54 C55 C56 -179(3)
N11 C54 C55 C80 179(5)
C53 C54 C55 C80 3(5)
C54 C55 C56 N12 9(5)
C80 C55 C56 N12 -173(3)
C54 C55 C56 C57 174(4)
C80 C55 C56 C57 -7(3)
N12 C56 C57 C58 -6(3)
C55 C56 C57 C58 -173(2)
C56 C57 C58 C59 9(4)
C57 C58 C59 N12 -9(6)
C57 C58 C59 C70 178(6)
C58 C59 N12 C56 6(7)
C70 C59 N12 C56 178(6)
C58 C59 N12 Cr2 -164(4)
C70 C59 N12 Cr2 9(11)
C57 C56 N12 C59 0(5)
C55 C56 N12 C59 167(4)
C57 C56 N12 Cr2 172(2)
C55 C56 N12 Cr2 -21(5)
N11 C51 C60 C63 -94(8)
C52 C51 C60 C63 93(7)
N11 C51 C60 C61 148(7)
C52 C51 C60 C61 -25(8)
N11 C51 C60 C62 34(10)
C52 C51 C60 C62 -138(6)
C51 C60 C61 C68 -180(4)
C63 C60 C61 C68 61(3)
C62 C60 C61 C68 -60(4)
C51 C60 C62 C66 -173(5)
C63 C60 C62 C66 -48(5)
C61 C60 C62 C66 69(4)
C51 C60 C63 C64 177(3)
C61 C60 C63 C64 -63(3)
C62 C60 C63 C64 50(3)
C60 C63 C64 C65 -56(3)
C60 C63 C64 C69 62(3)
C63 C64 C65 C66 61(3)
C69 C64 C65 C66 -57(3)
C64 C65 C66 C67 58(4)
C64 C65 C66 C62 -58(3)
C60 C62 C66 C65 51(4)
C60 C62 C66 C67 -71(4)
C65 C66 C67 C68 -58(4)
C62 C66 C67 C68 64(4)
C66 C67 C68 C69 58(3)
C66 C67 C68 C61 -62(3)
C60 C61 C68 C67 60(3)
C60 C61 C68 C69 -59(3)
C67 C68 C69 C64 -62(3)
C61 C68 C69 C64 59(3)
C63 C64 C69 C68 -59(3)
C65 C64 C69 C68 61(3)
N12 C59 C70 C73 -8(9)
C58 C59 C70 C73 163(5)
N12 C59 C70 C72 115(7)
C58 C59 C70 C72 -73(7)
N12 C59 C70 C71 -130(6)
C58 C59 C70 C71 41(8)
C59 C70 C71 C76 -178(3)
C73 C70 C71 C76 54(4)
C72 C70 C71 C76 -62(3)
C59 C70 C72 C78 171(3)
C73 C70 C72 C78 -58(3)
C71 C70 C72 C78 58(3)
C59 C70 C73 C74 -178(4)
C72 C70 C73 C74 57(3)
C71 C70 C73 C74 -58(3)
C70 C73 C74 C79 -60(3)
C70 C73 C74 C75 62(3)
C79 C74 C75 C76 52(3)
C73 C74 C75 C76 -62(3)
C74 C75 C76 C77 -53(3)
C74 C75 C76 C71 62(3)
C70 C71 C76 C77 64(3)
C70 C71 C76 C75 -57(4)
C75 C76 C77 C78 53(3)
C71 C76 C77 C78 -65(3)
C76 C77 C78 C79 -50(3)
C76 C77 C78 C72 63(3)
C70 C72 C78 C79 61(3)
C70 C72 C78 C77 -57(3)
C75 C74 C79 C78 -50(3)
C73 C74 C79 C78 65(3)
C77 C78 C79 C74 48(3)
C72 C78 C79 C74 -66(3)
C54 C55 C80 C81 87(3)
C56 C55 C80 C81 -92(2)
C54 C55 C80 C85 -94(3)
C56 C55 C80 C85 87(2)
C85 C80 C81 F15 -178(2)
C55 C80 C81 F15 0(2)
C85 C80 C81 C82 0.0
C55 C80 C81 C82 178.6(18)
F15 C81 C82 F14 -1(2)
C80 C81 C82 F14 -180(2)
F15 C81 C82 C83 178(2)
C80 C81 C82 C83 0.0
F14 C82 C83 F13 -1(3)
C81 C82 C83 F13 179(2)
F14 C82 C83 C84 180(2)
C81 C82 C83 C84 0.0
F13 C83 C84 F12 3(3)
C82 C83 C84 F12 -177.3(19)
F13 C83 C84 C85 -179(2)
C82 C83 C84 C85 0.0
F12 C84 C85 F11 -1(2)
C83 C84 C85 F11 -178(2)
F12 C84 C85 C80 177(2)
C83 C84 C85 C80 0.0
C81 C80 C85 F11 178(2)
C55 C80 C85 F11 -1(2)
C81 C80 C85 C84 0.0
C55 C80 C85 C84 -178.6(18)
Cr2 N13 C86 C87 -28(12)
Cr2 N13 C86 C91 153(10)
C91 C86 C87 C88 0.0
N13 C86 C87 C88 -178(3)
C91 C86 C87 C93 -179(3)
N13 C86 C87 C93 3(4)
C86 C87 C88 C89 0.0
C93 C87 C88 C89 179(3)
C87 C88 C89 C90 0.0
C87 C88 C89 C94 180(3)
C88 C89 C90 C91 0.0
C94 C89 C90 C91 -180(3)
C89 C90 C91 C86 0.0
C89 C90 C91 C92 -176(3)
C87 C86 C91 C90 0.0
N13 C86 C91 C90 178(3)
C87 C86 C91 C92 176(2)
N13 C86 C91 C92 -6(3)
C98 O14 C95 C96 -14(6)
Cr2 O14 C95 C96 173(3)
O14 C95 C96 C97 37(3)
C95 C96 C97 C98 -47(4)
C95 O14 C98 C97 -15(8)
Cr2 O14 C98 C97 159(4)
C96 C97 C98 O14 38(7)
O12 S2 O11 Cr2 43(4)
O13 S2 O11 Cr2 -101(3)
C99 S2 O11 Cr2 152(3)
O12 S2 C99 F18 175.8(19)
O13 S2 C99 F18 -61(2)
O11 S2 C99 F18 57(2)
O12 S2 C99 F16 52.0(19)
O13 S2 C99 F16 175.4(18)
O11 S2 C99 F16 -67(2)
O12 S2 C99 F17 -65.2(18)
O13 S2 C99 F17 58.2(19)
O11 S2 C99 F17 175.6(18)
N11A Cr2A N13A C86A 112(7)
O11A Cr2A N13A C86A -101(7)
N12A Cr2A N13A C86A 11(7)
C54A N11A C51A C52A 3(5)
Cr2A N11A C51A C52A 179(3)
C54A N11A C51A C60A 175(5)
Cr2A N11A C51A C60A -9(8)
N11A C51A C52A C53A -4(5)
C60A C51A C52A C53A -175(5)
C51A C52A C53A C54A 3(4)
C51A N11A C54A C55A -178(4)
Cr2A N11A C54A C55A 6(5)
C51A N11A C54A C53A -2(4)
Cr2A N11A C54A C53A -178(2)
C52A C53A C54A C55A 175(3)
C52A C53A C54A N11A -1(3)
N11A C54A C55A C56A 4(5)
C53A C54A C55A C56A -171(2)
N11A C54A C55A C80A -177(3)
C53A C54A C55A C80A 7(3)
C54A C55A C56A N12A -4(3)
C80A C55A C56A N12A 177(2)
C54A C55A C56A C57A 172(2)
C80A C55A C56A C57A -6.5(19)
N12A C56A C57A C58A 3(2)
C55A C56A C57A C58A -174.1(13)
C56A C57A C58A C59A -4(3)
C57A C58A C59A N12A 4(4)
C57A C58A C59A C70A -178(3)
C58A C59A N12A C56A -2(4)
C70A C59A N12A C56A 180(4)
C58A C59A N12A Cr2A -180(3)
C70A C59A N12A Cr2A 2(8)
C57A C56A N12A C59A -1(4)
C55A C56A N12A C59A 176(3)
C57A C56A N12A Cr2A 177.8(16)
C55A C56A N12A Cr2A -5(3)
N11A C51A C60A C63A -79(5)
C52A C51A C60A C63A 90(6)
N11A C51A C60A C61A 161(5)
C52A C51A C60A C61A -30(7)
N11A C51A C60A C62A 37(6)
C52A C51A C60A C62A -154(5)
C51A C60A C61A C68A 174(3)
C63A C60A C61A C68A 54(3)
C62A C60A C61A C68A -58(3)
C51A C60A C62A C66A 176(3)
C63A C60A C62A C66A -64(3)
C61A C60A C62A C66A 52(3)
C51A C60A C63A C64A -174(2)
C61A C60A C63A C64A -53(3)
C62A C60A C63A C64A 62(3)
C60A C63A C64A C69A 58(2)
C60A C63A C64A C65A -61(2)
C69A C64A C65A C66A -60(3)
C63A C64A C65A C66A 60(3)
C64A C65A C66A C67A 63(3)
C64A C65A C66A C62A -63(3)
C60A C62A C66A C65A 68(3)
C60A C62A C66A C67A -55(4)
C65A C66A C67A C68A -63(3)
C62A C66A C67A C68A 59(3)
C60A C61A C68A C67A 60(3)
C60A C61A C68A C69A -56(3)
C66A C67A C68A C61A -57(3)
C66A C67A C68A C69A 58(3)
C63A C64A C69A C68A -62(2)
C65A C64A C69A C68A 57(2)
C61A C68A C69A C64A 59(2)
C67A C68A C69A C64A -56(2)
N12A C59A C70A C73A 45(6)
C58A C59A C70A C73A -133(4)
N12A C59A C70A C71A -78(5)
C58A C59A C70A C71A 104(4)
N12A C59A C70A C72A 163(5)
C58A C59A C70A C72A -16(5)
C59A C70A C71A C76A 179.8(13)
C73A C70A C71A C76A 58.6(16)
C72A C70A C71A C76A -59.6(16)
C59A C70A C72A C78A -176(2)
C73A C70A C72A C78A -58.0(19)
C71A C70A C72A C78A 62.4(18)
C59A C70A C73A C74A 180(2)
C71A C70A C73A C74A -57.4(18)
C72A C70A C73A C74A 61(2)
C70A C73A C74A C79A -64(2)
C70A C73A C74A C75A 54.5(19)
C79A C74A C75A C76A 63(2)
C73A C74A C75A C76A -57(2)
C74A C75A C76A C71A 58(2)
C74A C75A C76A C77A -62(2)
C70A C71A C76A C75A -58.1(18)
C70A C71A C76A C77A 60.3(18)
C75A C76A C77A C78A 58(2)
C71A C76A C77A C78A -62(2)
C76A C77A C78A C79A -58(2)
C76A C77A C78A C72A 60.9(16)
C70A C72A C78A C77A -62.7(17)
C70A C72A C78A C79A 57(2)
C73A C74A C79A C78A 61(2)
C75A C74A C79A C78A -58(2)
C77A C78A C79A C74A 59(2)
C72A C78A C79A C74A -58(2)
C54A C55A C80A C81A 84.4(19)
C56A C55A C80A C81A -96.8(13)
C54A C55A C80A C85A -94.7(19)
C56A C55A C80A C85A 84.2(13)
C85A C80A C81A F15A 179.1(13)
C55A C80A C81A F15A 0.0(15)
C85A C80A C81A C82A 0.0
C55A C80A C81A C82A -179.1(13)
F15A C81A C82A F14A -1.7(16)
C80A C81A C82A F14A 177.4(14)
F15A C81A C82A C83A -179.1(13)
C80A C81A C82A C83A 0.0
F14A C82A C83A F13A 3.6(18)
C81A C82A C83A F13A -179.0(17)
F14A C82A C83A C84A -177.4(14)
C81A C82A C83A C84A 0.0
F13A C83A C84A F12A -2.8(18)
C82A C83A C84A F12A 178.2(14)
F13A C83A C84A C85A 179.0(16)
C82A C83A C84A C85A 0.0
F12A C84A C85A F11A -2.5(15)
C83A C84A C85A F11A 175.7(13)
F12A C84A C85A C80A -178.2(14)
C83A C84A C85A C80A 0.0
C81A C80A C85A F11A -175.6(13)
C55A C80A C85A F11A 3.5(15)
C81A C80A C85A C84A 0.0
C55A C80A C85A C84A 179.1(12)
Cr2A N13A C86A C87A -59(7)
Cr2A N13A C86A C91A 123(6)
N13A C86A C87A C88A -177.6(19)
C91A C86A C87A C88A 0.0
N13A C86A C87A C93A 2(3)
C91A C86A C87A C93A 180(2)
C86A C87A C88A C89A 0.0
C93A C87A C88A C89A -180(2)
C87A C88A C89A C90A 0.0
C87A C88A C89A C94A -179.2(19)
C88A C89A C90A C91A 0.0
C94A C89A C90A C91A 179(2)
C89A C90A C91A C86A 0.0
C89A C90A C91A C92A -176.6(17)
N13A C86A C91A C90A 178(2)
C87A C86A C91A C90A 0.0
N13A C86A C91A C92A -6(2)
C87A C86A C91A C92A 176.4(17)
C98A O14A C95A C96A 22(4)
Cr2A O14A C95A C96A -161(2)
O14A C95A C96A C97A -32(2)
C95A C96A C97A C98A 31(4)
C95A O14A C98A C97A -3(6)
Cr2A O14A C98A C97A -179(3)
C96A C97A C98A O14A -18(5)
O12A S2A O11A Cr2A 31(2)
O13A S2A O11A Cr2A -106(2)
C99A S2A O11A Cr2A 144.0(18)
O12A S2A C99A F18A 176.8(16)
O13A S2A C99A F18A -58.2(18)
O11A S2A C99A F18A 57.1(18)
O12A S2A C99A F16A 55.3(17)
O13A S2A C99A F16A -179.7(15)
O11A S2A C99A F16A -64.4(16)
O12A S2A C99A F17A -63.0(16)
O13A S2A C99A F17A 61.9(17)
O11A S2A C99A F17A 177.2(14)
